data_4133994
loop_
_publ_author_name
'Wang, Li-Juan'
'Li, Xin'
'Bai, Sha'
'Wang, Yaoyu'
'Han, Ying-Feng'

_publ_section_title
;
 Self-Assembly, Structural Transformation and Guest-Binding Properties of
 Supramolecular Assemblies with Triangular Metal-Metal Bonded Units.
;
_journal_name_full 'Journal of the American Chemical Society'
_journal_paper_doi 10.1021/jacs.9b12309
_journal_year 2020
_chemical_formula_moiety 'C260 H320 B6 F24 N24 O12 Pd12 S12'
_chemical_formula_sum 'C260 H320 B6 F24 N24 O12 Pd12 S12'
_chemical_formula_weight 6155.80
_space_group_crystal_system monoclinic
_space_group_IT_number 14
_space_group_name_Hall '-P 2yn'
_space_group_name_H-M_alt 'P 1 21/n 1'
_atom_sites_solution_hydrogens geom
_audit_creation_date 2019-11-12
_audit_creation_method
;
Olex2 1.2
(compiled 2018.05.29 svn.r3508 for OlexSys, GUI svn.r5506)
;
_cell_angle_alpha 90
_cell_angle_beta 107.462(5)
_cell_angle_gamma 90
_cell_formula_units_Z 2
_cell_length_a 18.852(3)
_cell_length_b 31.236(4)
_cell_length_c 25.397(4)
_cell_measurement_reflns_used 9664
_cell_measurement_temperature 167(2)
_cell_measurement_theta_max 66.65
_cell_measurement_theta_min 3.75
_cell_volume 14266(4)
_computing_cell_refinement 'SAINT V8.38A (?, 2016)'
_computing_data_reduction 'SAINT V8.38A (?, 2016)'
_computing_molecular_graphics 'Olex2 (Dolomanov et al., 2009)'
_computing_publication_material 'Olex2 (Dolomanov et al., 2009)'
_computing_structure_refinement 'ShelXL (Sheldrick, 2015)'
_computing_structure_solution 'ShelXT (Sheldrick, 2015)'
_diffrn_ambient_temperature 166.94
_diffrn_measured_fraction_theta_full 0.990
_diffrn_measured_fraction_theta_max 0.990
_diffrn_measurement_device_type 'Bruker APEX-II CCD'
_diffrn_measurement_method '\f and \w scans'
_diffrn_radiation_type CuK\a
_diffrn_radiation_wavelength 1.54178
_diffrn_reflns_av_R_equivalents 0.0614
_diffrn_reflns_av_unetI/netI 0.0278
_diffrn_reflns_Laue_measured_fraction_full 0.990
_diffrn_reflns_Laue_measured_fraction_max 0.990
_diffrn_reflns_limit_h_max 22
_diffrn_reflns_limit_h_min -22
_diffrn_reflns_limit_k_max 37
_diffrn_reflns_limit_k_min -36
_diffrn_reflns_limit_l_max 30
_diffrn_reflns_limit_l_min -30
_diffrn_reflns_number 288989
_diffrn_reflns_point_group_measured_fraction_full 0.990
_diffrn_reflns_point_group_measured_fraction_max 0.990
_diffrn_reflns_theta_full 67.063
_diffrn_reflns_theta_max 67.063
_diffrn_reflns_theta_min 3.473
_diffrn_standards_number 0
_exptl_absorpt_coefficient_mu 7.369
_exptl_absorpt_correction_T_max 0.7528
_exptl_absorpt_correction_T_min 0.4916
_exptl_absorpt_correction_type multi-scan
_exptl_crystal_colour red
_exptl_crystal_colour_primary red
_exptl_crystal_density_diffrn 1.433
_exptl_crystal_description block
_exptl_crystal_F_000 6268
_exptl_crystal_size_max 0.22
_exptl_crystal_size_mid 0.2
_exptl_crystal_size_min 0.18
_refine_diff_density_max 2.867
_refine_diff_density_min -1.282
_refine_diff_density_rms 0.126
_refine_ls_extinction_method none
_refine_ls_goodness_of_fit_ref 1.054
_refine_ls_hydrogen_treatment constr
_refine_ls_matrix_type full
_refine_ls_number_parameters 1646
_refine_ls_number_reflns 25216
_refine_ls_number_restraints 593
_refine_ls_restrained_S_all 1.077
_refine_ls_R_factor_all 0.0726
_refine_ls_R_factor_gt 0.0698
_refine_ls_shift/su_max 0.002
_refine_ls_shift/su_mean 0.000
_refine_ls_structure_factor_coef Fsqd
_refine_ls_weighting_details 'w=1/[\s^2^(Fo^2^)+(0.0980P)^2^+76.8863P] where P=(Fo^2^+2Fc^2^)/3'
_refine_ls_weighting_scheme calc
_refine_ls_wR_factor_gt 0.1910
_refine_ls_wR_factor_ref 0.1933
_reflns_Friedel_coverage 0.000
_reflns_number_gt 23693
_reflns_number_total 25216
_reflns_threshold_expression 'I > 2\s(I)'
_cod_data_source_file ja9b12309_si_004.cif
_cod_data_source_block Complex_2c
_cod_original_cell_volume 14266(3)
_cod_database_code 4133994
_shelx_shelxl_version_number 2018/3
_shelx_space_group_comment
;
The symmetry employed for this shelxl refinement is uniquely defined
by the following loop, which should always be used as a source of
symmetry information in preference to the above space-group names.
They are only intended as comments.
;
_olex2_refinement_description
;
1. Fixed Uiso
 At 1.2 times of:
  All C(H) groups, All C(H,H) groups, All C(H,H,H,H) groups
 At 1.5 times of:
  All C(H,H,H) groups, All C(H,H,H,H,H,H) groups
2. Restrained distances
 C24-C26
 2.55 with sigma of 0.01
 C25-C27
 2.55 with sigma of 0.01
 C27-C29
 2.55 with sigma of 0.01
 O6-C116
 2.55 with sigma of 0.01
 F4-B1 = F1-B1 = F3-B1 = F2-B1
 1.34 with sigma of 0.01
 O6-C115 = O5-C113 = O2-C24 = O3-C85 = O4-C87 = O1-C30
 1.47 with sigma of 0.01
 C90-C118
 1.5 with sigma of 0.01
 C118-C117 = C29-C28 = C35-C34
 1.52 with sigma of 0.01
 O4-C88
 2.52 with sigma of 0.01
 C90-C117
 2.55 with sigma of 0.01
 C90-C88
 2.55 with sigma of 0.01
 C25-C24 = C26-C25 = C27-C26 = C28-C27 = C114-C113 = C116-C115 = C88-C87 = C89-
 C88 = C90-C89 = C86-C85 = C31-C30 = C32-C31 = C33-C32 = C34-C33
 1.54 with sigma of 0.01
 C114-C113 = C121-C114 = C121-C119 = C124-C119 = C127-C124
 1.54 with sigma of 0.02
 C88-C87 = C89-C88 = C90-C89 = C90-C118 = C118-C117
 1.54 with sigma of 0.02
 C88-C87 = C89-C88
 1.54 with sigma of 0.02
 H88A-H89B_$1
 2.1 with sigma of 0.02
 C132-C116 = C125-C116 = C133-C132 = C126-C125 = C133-C135 = C131-C126 = C134-
 C135
 1.54 with sigma of 0.02
 C134-C131 = C135-C134
 1.54 with sigma of 0.02
 C86-C120 = C86-C130 = C130-C129 = C123-C120 = C123-C122 = C129-C128
 1.54 with sigma of 0.02
 C136-C137
 1.54 with sigma of 0.02
 C86-C130 = C136-C129 = C128-C122
 1.54 with sigma of 0.02
 C86-C85 = C86-C120 = C123-C120 = C130-C129 = C123-C122 = C137-C136 = C128-C122
 1.54 with sigma of 0.02
 C87-C89
 2.5 with sigma of 0.04
 C88-C90
 2.5 with sigma of 0.04
 C89-C118
 2.5 with sigma of 0.04
 C90-C117
 2.5 with sigma of 0.04
 C113-C121 = C114-C119 = C121-C124 = C119-C127
 2.5 with sigma of 0.04
 C87-C89 = C88-C90 = C89-C118 = C90-C117
 2.5 with sigma of 0.04
 C116-C133 = C116-C126 = C132-C135 = C133-C134 = C125-C131
 2.5 with sigma of 0.04
 C129-C137
 2.5 with sigma of 0.04
 C86-C129 = C130-C128 = C86-C123 = C120-C122
 2.5 with sigma of 0.04
 C130-C136 = C123-C128
 2.5 with sigma of 0.04
 F1-F2 \\sim F1-F3 \\sim F1-F4 \\sim F2-F3 \\sim F2-F4 \\sim F3-F4
 with sigma of 0.001
 C116-C132 \\sim C116-C125
 with sigma of 0.02
 C116-C133 \\sim C116-C126
 with sigma of 0.04
 C116-C135 \\sim C116-C131
 with sigma of 0.04
 C86-C130 \\sim C86-C120
 with sigma of 0.02
 C86-C129 \\sim C86-C123
 with sigma of 0.02
 C135-C134 \\sim C134-C131
 with sigma of 0.02
 C134-C126 \\sim C134-C133
 with sigma of 0.04
 C86-C128 \\sim C86-C122
 with sigma of 0.04
3. Uiso/Uaniso restraints and constraints
C85 \\sim C86: within 2A with sigma of 0.01 and sigma for terminal atoms of 0.02
C24 \\sim C25 \\sim C26 \\sim C27 \\sim C28 \\sim C29: within 2A with sigma of
0.01 and sigma for terminal atoms of 0.02
C116: within 2A with sigma of 0.01 and sigma for terminal atoms of 0.02
C113 \\sim C114: within 2A with sigma of 0.01 and sigma for terminal atoms of
0.02
C87 \\sim C88 \\sim C89 \\sim C90 \\sim C118 \\sim C117: within 2A with sigma
of 0.001 and sigma for terminal atoms of 0.01
O4 \\sim C87 \\sim C88 \\sim C89 \\sim C90 \\sim C118 \\sim C117: within 2A
with sigma of 0.001 and sigma for terminal atoms of 0.02
C114 \\sim C121 \\sim C119 \\sim C124 \\sim C127: within 2A with sigma of 0.01
and sigma for terminal atoms of 0.02
C116 \\sim C125 \\sim C132 \\sim C133 \\sim C126 \\sim C135 \\sim C134 \\sim
C131: within 2A with sigma of 0.01 and sigma for terminal atoms of 0.02
C120 \\sim C130 \\sim C86 \\sim C129 \\sim C123 \\sim C128 \\sim C122: within
2A with sigma of 0.01 and sigma for terminal atoms of 0.02
C136 \\sim C128 \\sim C122 \\sim C129: within 2A with sigma of 0.01 and sigma
for terminal atoms of 0.02
Uanis(C24) \\sim Ueq, Uanis(C25) \\sim Ueq, Uanis(C30) \\sim Ueq, Uanis(C31)
\\sim Ueq, Uanis(C33) \\sim Ueq, Uanis(C64) \\sim Ueq, Uanis(F1) \\sim Ueq,
Uanis(F3) \\sim Ueq, Uanis(F4) \\sim Ueq, Uanis(F6) \\sim Ueq, Uanis(F8) \\sim
Ueq, Uanis(F10) \\sim Ueq, Uanis(F12) \\sim Ueq: with sigma of 0.005 and sigma
for terminal atoms of 0.005
Uanis(C32) \\sim Ueq, Uanis(F2) \\sim Ueq, Uanis(F3) \\sim Ueq, Uanis(B1) \\sim
Ueq: with sigma of 0.002 and sigma for terminal atoms of 0.002
Uanis(C112) \\sim Ueq: with sigma of 0.005 and sigma for terminal atoms of 0.005
Uanis(C121) \\sim Ueq, Uanis(C119) \\sim Ueq, Uanis(C124) \\sim Ueq,
Uanis(C127) \\sim Ueq: with sigma of 0.01 and sigma for terminal atoms of 0.02
Uanis(C132) \\sim Ueq, Uanis(C125) \\sim Ueq, Uanis(C133) \\sim Ueq,
Uanis(C126) \\sim Ueq, Uanis(C135) \\sim Ueq, Uanis(C134) \\sim Ueq,
Uanis(C131) \\sim Ueq: with sigma of 0.01 and sigma for terminal atoms of 0.02
Uanis(C137) \\sim Ueq: with sigma of 0.01 and sigma for terminal atoms of 0.02
Uanis(C128) \\sim Ueq: with sigma of 0.001 and sigma for terminal atoms of 0.002
Uanis(C120) \\sim Ueq, Uanis(C130) \\sim Ueq, Uanis(C123) \\sim Ueq,
Uanis(C129) \\sim Ueq, Uanis(C128) \\sim Ueq, Uanis(C122) \\sim Ueq: with sigma
of 0.01 and sigma for terminal atoms of 0.02
Uanis(C136) \\sim Ueq: with sigma of 0.001 and sigma for terminal atoms of 0.002
4. Others
 Sof(H86C)=Sof(H86D)=Sof(C129)=Sof(H12U)=Sof(H12V)=Sof(C130)=Sof(H13A)=
 Sof(H13B)=Sof(C136)=Sof(H13Q)=Sof(H13R)=Sof(C137)=Sof(H13S)=Sof(H13T)=
 Sof(H13U)=1-FVAR(1)
 Sof(H86A)=Sof(H86B)=Sof(C120)=Sof(H12A)=Sof(H12B)=Sof(C122)=Sof(H12E)=
 Sof(H12F)=Sof(C123)=Sof(H12G)=Sof(H12H)=Sof(C128)=Sof(H12R)=Sof(H12S)=
 Sof(H12T)=FVAR(1)
 Sof(H11M)=Sof(H11N)=Sof(C132)=Sof(H13E)=Sof(H13F)=Sof(C133)=Sof(H13G)=
 Sof(H13H)=Sof(H13L)=Sof(H13M)=Sof(H13N)=Sof(C135)=Sof(H13O)=Sof(H13P)=1-FVAR(2)
 Sof(H11K)=Sof(H11L)=Sof(C125)=Sof(H12K)=Sof(H12L)=Sof(C126)=Sof(H12M)=
 Sof(H12N)=Sof(C131)=Sof(H13C)=Sof(H13D)=Sof(H13I)=Sof(H13J)=Sof(H13K)=FVAR(2)
5.a Ternary CH refined with riding coordinates:
 C36(H36), C37(H37), C38(H38), C39(H39), C40(H40), C41(H41), C42(H42),
 C43(H43), C44(H44), C45(H45), C46(H46), C47(H47), C48(H48), C49(H49), C50(H50),
  C51(H51), C52(H52), C53(H53), C54(H54), C55(H55), C56(H56), C57(H57),
 C58(H58), C59(H59), C60(H60), C61(H61), C62(H62), C63(H63)
5.b Secondary CH2 refined with riding coordinates:
 C4(H4A,H4B), C21(H21A,H21B), C24(H24A,H24B), C25(H25A,H25B), C26(H26A,H26B),
 C27(H27A,H27B), C28(H28A,H28B), C30(H30A,H30B), C31(H31A,H31B), C32(H32A,H32B),
  C33(H33A,H33B), C34(H34A,H34B), C66(H66A,H66B), C82(H82A,H82B), C85(H85A,
 H85B), C86(H86A,H86B), C86(H86C,H86D), C87(H87A,H87B), C88(H88A,H88B),
 C89(H89A,H89B), C90(H90A,H90B), C93(H93A,H93B), C110(H11A,H11B), C113(H11E,
 H11F), C114(H11G,H11H), C115(H11I,H11J), C116(H11K,H11L), C116(H11M,H11N),
 C118(H11R,H11S), C119(H11T,H11U), C120(H12A,H12B), C121(H12C,H12D), C122(H12E,
 H12F), C123(H12G,H12H), C124(H12I,H12J), C125(H12K,H12L), C126(H12M,H12N),
 C129(H12U,H12V), C130(H13A,H13B), C131(H13C,H13D), C132(H13E,H13F), C133(H13G,
 H13H), C135(H13O,H13P), C136(H13Q,H13R)
5.c Me refined with riding coordinates:
 C134(H13I,H13J,H13K), C134(H13L,H13M,H13N), C137(H13S,H13T,H13U)
5.d Aromatic/amide H refined with riding coordinates:
 C3(H3), C5(H5), C6(H6), C10(H10), C12(H12), C15(H15), C17(H17), C19(H19),
 C20(H20), C22(H22), C65(H65), C68(H68), C69(H69), C72(H72), C74(H74), C76(H76),
  C78(H78), C79(H79), C80(H80), C83(H83), C92(H92), C95(H95), C96(H96),
 C99(H99), C101(H101), C104(H104), C106(H106), C108(H108), C109(H109),
 C111(H111)
5.e X=CH2 refined with riding coordinates:
 C1(H1A,H1B), C23(H23A,H23B), C64(H64A,H64B), C84(H84A,H84B), C91(H91A,H91B),
 C112(H11C,H11D)
5.f Idealised Me refined as rotating group:
 C29(H29A,H29B,H29C), C35(H35A,H35B,H35C), C117(H11O,H11P,H11Q), C127(H12O,
 H12P,H12Q), C128(H12R,H12S,H12T)
;
_platon_squeeze_void_probe_radius 1.20
_olex2_submission_special_instructions 'No special instructions were received'

loop_
_space_group_symop_operation_xyz
'x, y, z'
'-x+1/2, y+1/2, -z+1/2'
'-x, -y, -z'
'x-1/2, -y-1/2, z-1/2'

loop_
_atom_site_label
_atom_site_type_symbol
_atom_site_fract_x
_atom_site_fract_y
_atom_site_fract_z
_atom_site_U_iso_or_equiv
_atom_site_adp_type
_atom_site_occupancy
_atom_site_site_symmetry_order
_atom_site_calc_flag
_atom_site_refinement_flags_posn
_atom_site_refinement_flags_adp
_atom_site_refinement_flags_occupancy
_atom_site_disorder_assembly
_atom_site_disorder_group
Pd1 Pd 0.78274(3) 0.58281(2) 0.66309(2) 0.04496(13) Uani 1 1 d . . . . .
Pd2 Pd 0.79735(3) 0.57967(2) 0.77540(2) 0.04869(14) Uani 1 1 d . . . . .
Pd3 Pd 0.76065(2) 0.50620(2) 0.71146(2) 0.04192(13) Uani 1 1 d . . . . .
Pd4 Pd 0.63924(3) 0.45295(2) 0.32822(2) 0.04079(12) Uani 1 1 d . . . . .
Pd5 Pd 0.64152(3) 0.37355(2) 0.37889(2) 0.04475(13) Uani 1 1 d . . . . .
Pd6 Pd 0.60023(3) 0.37953(2) 0.26478(2) 0.04431(13) Uani 1 1 d . . . . .
S1 S 0.66950(12) 0.31760(5) 0.44808(8) 0.0593(5) Uani 1 1 d . . . . .
S2 S 0.80971(11) 0.63283(6) 0.59792(8) 0.0574(4) Uani 1 1 d . . . . .
S3 S 0.65155(11) 0.53020(6) 0.34213(9) 0.0588(5) Uani 1 1 d . . . . .
S4 S 0.27975(9) 0.56784(5) 0.30693(7) 0.0442(3) Uani 1 1 d . . . . .
S5 S 0.55351(11) 0.34990(6) 0.17076(8) 0.0560(4) Uani 1 1 d . . . . .
S6 S 0.17900(11) 0.38479(5) 0.13385(7) 0.0564(5) Uani 1 1 d . . . . .
O1 O 0.8752(4) 0.5742(2) 0.5106(4) 0.101(3) Uani 1 1 d D . . . .
O2 O 0.8084(3) 0.34762(18) 0.5555(2) 0.0685(15) Uani 1 1 d D . . . .
O3 O 0.6081(4) 0.4879(2) 0.1596(2) 0.0762(17) Uani 1 1 d D . . . .
O4 O 0.2181(6) 0.5322(3) 0.1223(4) 0.147(2) Uani 1 1 d D U . . .
O5 O 0.5643(3) 0.23753(18) 0.2951(3) 0.0744(17) Uani 1 1 d D . . . .
O6 O 0.1732(3) 0.27708(16) 0.2676(2) 0.0563(12) Uani 1 1 d D . . . .
N1 N 0.5904(4) 0.30976(19) 0.5212(3) 0.0559(15) Uani 1 1 d . . . . .
N2 N 0.6613(3) 0.36572(19) 0.5379(3) 0.0531(14) Uani 1 1 d . . . . .
N3 N 0.7311(4) 0.5913(2) 0.5014(3) 0.0669(18) Uani 1 1 d . . . . .
N4 N 0.7057(4) 0.6585(2) 0.5043(3) 0.0641(17) Uani 1 1 d . . . . .
N5 N 0.7501(4) 0.5672(2) 0.2965(4) 0.079(2) Uani 1 1 d . . . . .
N6 N 0.6450(4) 0.5501(2) 0.2357(4) 0.069(2) Uani 1 1 d . . . . .
N7 N 0.2526(4) 0.5930(2) 0.1986(2) 0.0584(16) Uani 1 1 d . . . . .
N8 N 0.1839(3) 0.62527(18) 0.2407(3) 0.0531(14) Uani 1 1 d . . . . .
N9 N 0.6326(4) 0.2793(2) 0.1577(3) 0.072(2) Uani 1 1 d . . . . .
N10 N 0.5434(3) 0.26375(19) 0.1922(3) 0.0614(17) Uani 1 1 d . . . . .
N11 N 0.1493(3) 0.30339(17) 0.1642(2) 0.0472(13) Uani 1 1 d . . . . .
N12 N 0.0545(3) 0.33458(19) 0.1081(2) 0.0539(15) Uani 1 1 d . . . . .
C1 C 0.6615(6) 0.2267(3) 0.5343(4) 0.086(3) Uani 1 1 d . . . . .
H1A H 0.689918 0.250746 0.551524 0.103 Uiso 1 1 calc R . . . .
H1B H 0.683460 0.199023 0.538693 0.103 Uiso 1 1 calc R . . . .
C2 C 0.2905(5) 0.5363(3) 0.1453(3) 0.062(2) Uani 1 1 d . . . . .
C3 C 0.5941(6) 0.2315(3) 0.5055(4) 0.078(3) Uani 1 1 d . . . . .
H3 H 0.568556 0.206246 0.489390 0.093 Uiso 1 1 calc R . . . .
C4 C 0.5512(5) 0.2711(2) 0.4943(4) 0.069(2) Uani 1 1 d . . . . .
H4A H 0.506102 0.267326 0.506034 0.082 Uiso 1 1 calc R . . . .
H4B H 0.534747 0.275917 0.453880 0.082 Uiso 1 1 calc R . . . .
C5 C 0.5788(5) 0.3303(3) 0.5658(4) 0.065(2) Uani 1 1 d . . . . .
H5 H 0.546125 0.321448 0.585880 0.078 Uiso 1 1 calc R . . . .
C6 C 0.6217(5) 0.3648(3) 0.5756(3) 0.063(2) Uani 1 1 d . . . . .
H6 H 0.624664 0.385341 0.603690 0.075 Uiso 1 1 calc R . . . .
C7 C 0.6414(4) 0.3318(2) 0.5029(3) 0.0499(16) Uani 1 1 d . . . . .
C8 C 0.7134(4) 0.3990(2) 0.5349(3) 0.0497(16) Uani 1 1 d . . . . .
C9 C 0.7888(4) 0.3894(2) 0.5445(3) 0.0560(18) Uani 1 1 d . . . . .
C10 C 0.8378(4) 0.4220(3) 0.5437(3) 0.061(2) Uani 1 1 d . . . . .
H10 H 0.889080 0.415730 0.550517 0.073 Uiso 1 1 calc R . . . .
C11 C 0.8124(4) 0.4647(3) 0.5327(3) 0.0588(19) Uani 1 1 d . . . . .
C12 C 0.8604(5) 0.4985(3) 0.5295(4) 0.076(3) Uani 1 1 d . . . . .
H12 H 0.911467 0.492558 0.534530 0.092 Uiso 1 1 calc R . . . .
C13 C 0.8349(5) 0.5398(3) 0.5190(4) 0.077(3) Uani 1 1 d . . . . .
C14 C 0.7606(5) 0.5492(3) 0.5146(4) 0.063(2) Uani 1 1 d . . . . .
C15 C 0.7130(4) 0.5167(2) 0.5168(3) 0.0577(18) Uani 1 1 d . . . . .
H15 H 0.662268 0.523131 0.512322 0.069 Uiso 1 1 calc R . . . .
C16 C 0.7369(4) 0.4742(2) 0.5255(3) 0.0548(17) Uani 1 1 d . . . . .
C17 C 0.6881(4) 0.4399(2) 0.5266(3) 0.0512(16) Uani 1 1 d . . . . .
H17 H 0.637010 0.445678 0.521430 0.061 Uiso 1 1 calc R . . . .
C18 C 0.7481(4) 0.6270(2) 0.5335(3) 0.0551(17) Uani 1 1 d . . . . .
C19 C 0.6595(8) 0.6432(4) 0.4553(4) 0.105(4) Uani 1 1 d . . . . .
H19 H 0.624742 0.659513 0.427854 0.126 Uiso 1 1 calc R . . . .
C20 C 0.6717(7) 0.6027(3) 0.4531(4) 0.088(3) Uani 1 1 d . . . . .
H20 H 0.645815 0.583768 0.424541 0.106 Uiso 1 1 calc R . . . .
C21 C 0.7074(5) 0.7037(3) 0.5218(4) 0.071(2) Uani 1 1 d . . . . .
H21A H 0.658581 0.716894 0.503145 0.086 Uiso 1 1 calc R . . . .
H21B H 0.714618 0.704560 0.562047 0.086 Uiso 1 1 calc R . . . .
C22 C 0.7650(7) 0.7290(3) 0.5100(4) 0.084(3) Uani 1 1 d . . . . .
H22 H 0.765508 0.758727 0.517986 0.100 Uiso 1 1 calc R . . . .
C23 C 0.8173(8) 0.7149(4) 0.4889(5) 0.103(4) Uani 1 1 d . . . . .
H23A H 0.819207 0.685385 0.480199 0.124 Uiso 1 1 calc R . . . .
H23B H 0.852808 0.734213 0.482676 0.124 Uiso 1 1 calc R . . . .
C24 C 0.8803(6) 0.3319(3) 0.5538(6) 0.109(3) Uani 1 1 d D U . . .
H24A H 0.919973 0.339842 0.587869 0.130 Uiso 1 1 calc R . . . .
H24B H 0.892922 0.343723 0.521572 0.130 Uiso 1 1 calc R . . . .
C25 C 0.8709(8) 0.2821(3) 0.5490(7) 0.126(3) Uani 1 1 d D U . . .
H25A H 0.879629 0.269742 0.586289 0.151 Uiso 1 1 calc R . . . .
H25B H 0.819264 0.275193 0.526983 0.151 Uiso 1 1 calc R . . . .
C26 C 0.9247(10) 0.2620(4) 0.5218(8) 0.160(4) Uani 1 1 d D U . . .
H26A H 0.975823 0.271944 0.540941 0.192 Uiso 1 1 calc R . . . .
H26B H 0.911734 0.271415 0.482893 0.192 Uiso 1 1 calc R . . . .
C27 C 0.9225(10) 0.2129(3) 0.5239(8) 0.158(4) Uani 1 1 d D U . . .
H27A H 0.921729 0.203363 0.560865 0.189 Uiso 1 1 calc R . . . .
H27B H 0.877046 0.202164 0.496193 0.189 Uiso 1 1 calc R . . . .
C28 C 0.9914(9) 0.1956(5) 0.5116(8) 0.158(5) Uani 1 1 d D U . . .
H28A H 1.036196 0.202946 0.542325 0.190 Uiso 1 1 calc R . . . .
H28B H 0.996132 0.209046 0.477524 0.190 Uiso 1 1 calc R . . . .
C29 C 0.9860(12) 0.1464(5) 0.5042(10) 0.197(8) Uani 1 1 d D U . . .
H29A H 0.958078 0.139563 0.465947 0.295 Uiso 1 1 calc GR . . . .
H29B H 0.960467 0.134252 0.529129 0.295 Uiso 1 1 calc GR . . . .
H29C H 1.036166 0.134294 0.512860 0.295 Uiso 1 1 calc GR . . . .
C30 C 0.9524(5) 0.5654(4) 0.5146(6) 0.099(3) Uani 1 1 d D U . . .
H30A H 0.955125 0.544864 0.485589 0.119 Uiso 1 1 calc R . . . .
H30B H 0.978349 0.552811 0.551046 0.119 Uiso 1 1 calc R . . . .
C31 C 0.9891(8) 0.6079(4) 0.5072(6) 0.121(4) Uani 1 1 d D U . . .
H31A H 0.961407 0.620437 0.471101 0.146 Uiso 1 1 calc R . . . .
H31B H 1.040504 0.602145 0.506712 0.146 Uiso 1 1 calc R . . . .
C32 C 0.9912(7) 0.6404(4) 0.5529(4) 0.109(4) Uani 1 1 d D U . . .
H32A H 1.013588 0.667295 0.544721 0.131 Uiso 1 1 calc R . . . .
H32B H 0.939585 0.646827 0.552302 0.131 Uiso 1 1 calc R . . . .
C33 C 1.0349(6) 0.6255(3) 0.6107(4) 0.095(3) Uani 1 1 d D U . . .
H33A H 1.085183 0.616208 0.610998 0.114 Uiso 1 1 calc R . . . .
H33B H 1.009392 0.600703 0.621316 0.114 Uiso 1 1 calc R . . . .
C34 C 1.0414(8) 0.6619(4) 0.6526(6) 0.141(6) Uani 1 1 d D . . . .
H34A H 1.068459 0.686165 0.642603 0.169 Uiso 1 1 calc R . . . .
H34B H 0.990952 0.671926 0.650955 0.169 Uiso 1 1 calc R . . . .
C35 C 1.0818(8) 0.6475(7) 0.7109(7) 0.173(8) Uani 1 1 d D . . . .
H35A H 1.128691 0.633670 0.711592 0.260 Uiso 1 1 calc GR . . . .
H35B H 1.050667 0.627237 0.723466 0.260 Uiso 1 1 calc GR . . . .
H35C H 1.092226 0.672484 0.735484 0.260 Uiso 1 1 calc GR . . . .
C36 C 0.6680(4) 0.6010(3) 0.6418(4) 0.067(2) Uani 1 1 d . . . . .
H36 H 0.650259 0.619429 0.608225 0.080 Uiso 1 1 calc R . . . .
C37 C 0.6531(4) 0.5578(3) 0.6328(3) 0.0572(19) Uani 1 1 d . . . . .
H37 H 0.634183 0.549268 0.593112 0.069 Uiso 1 1 calc R . . . .
C38 C 0.6476(4) 0.5260(2) 0.6707(3) 0.0555(19) Uani 1 1 d . . . . .
H38 H 0.614392 0.501720 0.652959 0.067 Uiso 1 1 calc R . . . .
C39 C 0.6586(4) 0.5292(2) 0.7289(3) 0.0526(17) Uani 1 1 d . . . . .
H39 H 0.632025 0.506973 0.744185 0.063 Uiso 1 1 calc R . . . .
C40 C 0.6774(4) 0.5667(3) 0.7613(3) 0.063(2) Uani 1 1 d . . . . .
H40 H 0.662995 0.565581 0.796127 0.076 Uiso 1 1 calc R . . . .
C41 C 0.6872(4) 0.6085(3) 0.7444(4) 0.073(3) Uani 1 1 d . . . . .
H41 H 0.677242 0.631373 0.768814 0.087 Uiso 1 1 calc R . . . .
C42 C 0.6864(4) 0.6230(2) 0.6922(5) 0.074(3) Uani 1 1 d . . . . .
H42 H 0.689013 0.654837 0.688837 0.089 Uiso 1 1 calc R . . . .
C43 C 0.9034(4) 0.5838(2) 0.7079(4) 0.063(2) Uani 1 1 d . . . . .
H43 H 0.931304 0.606910 0.695387 0.076 Uiso 1 1 calc R . . . .
C44 C 0.9119(4) 0.5848(3) 0.7652(4) 0.069(2) Uani 1 1 d . . . . .
H44 H 0.941725 0.609627 0.785064 0.083 Uiso 1 1 calc R . . . .
C45 C 0.9064(4) 0.5505(3) 0.7999(4) 0.068(2) Uani 1 1 d . . . . .
H45 H 0.934849 0.554812 0.839655 0.082 Uiso 1 1 calc R . . . .
C46 C 0.8867(4) 0.5076(3) 0.7855(4) 0.066(2) Uani 1 1 d . . . . .
H46 H 0.891223 0.487980 0.817407 0.079 Uiso 1 1 calc R . . . .
C47 C 0.8749(4) 0.4874(2) 0.7350(4) 0.0577(19) Uani 1 1 d . . . . .
H47 H 0.883298 0.455778 0.737388 0.069 Uiso 1 1 calc R . . . .
C48 C 0.8714(4) 0.5054(2) 0.6838(4) 0.0576(19) Uani 1 1 d . . . . .
H48 H 0.871185 0.484166 0.654281 0.069 Uiso 1 1 calc R . . . .
C49 C 0.8855(4) 0.5481(3) 0.6714(4) 0.0587(19) Uani 1 1 d . . . . .
H49 H 0.904120 0.550790 0.638590 0.070 Uiso 1 1 calc R . . . .
C50 C 0.5355(4) 0.4567(2) 0.3475(3) 0.0545(18) Uani 1 1 d . . . . .
H50 H 0.524503 0.485705 0.359773 0.065 Uiso 1 1 calc R . . . .
C51 C 0.5157(4) 0.4519(2) 0.2892(3) 0.0526(17) Uani 1 1 d . . . . .
H51 H 0.495254 0.478477 0.268185 0.063 Uiso 1 1 calc R . . . .
C52 C 0.4954(4) 0.4136(3) 0.2582(3) 0.0561(18) Uani 1 1 d . . . . .
H52 H 0.463293 0.418266 0.219353 0.067 Uiso 1 1 calc R . . . .
C53 C 0.4915(4) 0.3720(3) 0.2781(4) 0.064(2) Uani 1 1 d . . . . .
H53 H 0.456876 0.352563 0.250938 0.077 Uiso 1 1 calc R . . . .
C54 C 0.5100(4) 0.3576(3) 0.3327(4) 0.067(2) Uani 1 1 d . . . . .
H54 H 0.495324 0.327289 0.336815 0.081 Uiso 1 1 calc R . . . .
C55 C 0.5291(5) 0.3809(3) 0.3811(4) 0.068(2) Uani 1 1 d . . . . .
H55 H 0.518006 0.366539 0.412889 0.081 Uiso 1 1 calc R . . . .
C56 C 0.5443(4) 0.4244(3) 0.3880(3) 0.063(2) Uani 1 1 d . . . . .
H56 H 0.551546 0.435315 0.426287 0.075 Uiso 1 1 calc R . . . .
C57 C 0.7644(4) 0.4281(3) 0.3792(4) 0.0592(19) Uani 1 1 d . . . . .
H57 H 0.790719 0.445894 0.411955 0.071 Uiso 1 1 calc R . . . .
C58 C 0.7590(4) 0.3843(3) 0.3904(3) 0.0576(18) Uani 1 1 d . . . . .
H58 H 0.792046 0.375108 0.427343 0.069 Uiso 1 1 calc R . . . .
C59 C 0.7353(4) 0.3496(3) 0.3515(4) 0.0589(18) Uani 1 1 d . . . . .
H59 H 0.754152 0.320944 0.367015 0.071 Uiso 1 1 calc R . . . .
C60 C 0.7155(4) 0.3515(2) 0.2929(4) 0.0592(19) Uani 1 1 d . . . . .
H60 H 0.720988 0.323737 0.274832 0.071 Uiso 1 1 calc R . . . .
C61 C 0.7125(4) 0.3878(3) 0.2595(3) 0.0612(19) Uani 1 1 d . . . . .
H61 H 0.717552 0.381244 0.222321 0.073 Uiso 1 1 calc R . . . .
C62 C 0.7246(4) 0.4307(3) 0.2747(4) 0.062(2) Uani 1 1 d . . . . .
H62 H 0.725478 0.450483 0.243894 0.075 Uiso 1 1 calc R . . . .
C63 C 0.7528(4) 0.4483(2) 0.3279(4) 0.0574(19) Uani 1 1 d . . . . .
H63 H 0.778903 0.476382 0.329402 0.069 Uiso 1 1 calc R . . . .
C64 C 0.7310(7) 0.6473(4) 0.3409(5) 0.094(3) Uani 1 1 d . U . . .
H64A H 0.694056 0.637663 0.308762 0.113 Uiso 1 1 calc R . . . .
H64B H 0.726654 0.674716 0.355872 0.113 Uiso 1 1 calc R . . . .
C65 C 0.7876(7) 0.6230(3) 0.3645(7) 0.105(4) Uani 1 1 d . . . . .
H65 H 0.822869 0.634245 0.396543 0.126 Uiso 1 1 calc R . . . .
C66 C 0.8031(5) 0.5795(3) 0.3468(6) 0.090(3) Uani 1 1 d . . . . .
H66A H 0.853431 0.579094 0.342196 0.108 Uiso 1 1 calc R . . . .
H66B H 0.802369 0.558559 0.375879 0.108 Uiso 1 1 calc R . . . .
C67 C 0.6819(5) 0.5494(2) 0.2908(4) 0.064(2) Uani 1 1 d . . . . .
C68 C 0.6909(7) 0.5686(3) 0.2073(6) 0.092(4) Uani 1 1 d . . . . .
H68 H 0.678713 0.572590 0.168479 0.111 Uiso 1 1 calc R . . . .
C69 C 0.7551(7) 0.5797(4) 0.2450(6) 0.103(4) Uani 1 1 d . . . . .
H69 H 0.796236 0.593459 0.237849 0.123 Uiso 1 1 calc R . . . .
C70 C 0.5686(5) 0.5395(3) 0.2114(4) 0.067(2) Uani 1 1 d . . . . .
C71 C 0.5498(5) 0.5076(3) 0.1697(4) 0.065(2) Uani 1 1 d . . . . .
C72 C 0.4762(5) 0.4984(3) 0.1449(3) 0.066(2) Uani 1 1 d . . . . .
H72 H 0.463089 0.476551 0.117646 0.079 Uiso 1 1 calc R . . . .
C73 C 0.4193(5) 0.5210(2) 0.1591(3) 0.063(2) Uani 1 1 d . . . . .
C74 C 0.3444(5) 0.5137(3) 0.1318(3) 0.066(2) Uani 1 1 d . . . . .
H74 H 0.330766 0.492746 0.103352 0.079 Uiso 1 1 calc R . . . .
C75 C 0.3102(5) 0.5680(2) 0.1863(3) 0.0565(18) Uani 1 1 d . . . . .
C76 C 0.3825(5) 0.5761(2) 0.2135(3) 0.0565(18) Uani 1 1 d . . . . .
H76 H 0.394759 0.597634 0.241105 0.068 Uiso 1 1 calc R . . . .
C77 C 0.4402(5) 0.5529(2) 0.2014(3) 0.062(2) Uani 1 1 d . . . . .
C78 C 0.5149(5) 0.5613(2) 0.2267(3) 0.0570(18) Uani 1 1 d . . . . .
H78 H 0.528978 0.582300 0.254981 0.068 Uiso 1 1 calc R . . . .
C79 C 0.2066(6) 0.6212(3) 0.1607(4) 0.075(3) Uani 1 1 d . . . . .
H79 H 0.204978 0.625442 0.123289 0.090 Uiso 1 1 calc R . . . .
C80 C 0.1653(5) 0.6411(3) 0.1881(4) 0.068(2) Uani 1 1 d . . . . .
H80 H 0.129062 0.662551 0.173335 0.082 Uiso 1 1 calc R . . . .
C81 C 0.2380(4) 0.5950(2) 0.2472(3) 0.0480(15) Uani 1 1 d . . . . .
C82 C 0.1568(4) 0.6410(2) 0.2851(4) 0.063(2) Uani 1 1 d . . . . .
H82A H 0.151293 0.616451 0.308282 0.075 Uiso 1 1 calc R . . . .
H82B H 0.106894 0.653742 0.268865 0.075 Uiso 1 1 calc R . . . .
C83 C 0.2055(6) 0.6729(2) 0.3202(4) 0.071(2) Uani 1 1 d . . . . .
H83 H 0.188039 0.685912 0.347708 0.085 Uiso 1 1 calc R . . . .
C84 C 0.2691(6) 0.6851(3) 0.3177(4) 0.083(3) Uani 1 1 d . . . . .
H84A H 0.289262 0.673109 0.290912 0.100 Uiso 1 1 calc R . . . .
H84B H 0.296254 0.706182 0.342653 0.100 Uiso 1 1 calc R . . . .
C85 C 0.5906(6) 0.4578(4) 0.1133(4) 0.096(3) Uani 1 1 d D U . . .
H85A H 0.560334 0.471856 0.078910 0.115 Uiso 1 1 calc R . . . .
H85B H 0.563086 0.432766 0.120856 0.115 Uiso 1 1 calc R . . . .
C86 C 0.6666(6) 0.4444(4) 0.1085(5) 0.113(3) Uani 1 1 d D U . . .
H86A H 0.695783 0.430151 0.142992 0.136 Uiso 0.810(13) 1 calc R . P A 1
H86B H 0.694456 0.470100 0.103062 0.136 Uiso 0.810(13) 1 calc R . P A 1
H86C H 0.696330 0.470387 0.122719 0.136 Uiso 0.190(13) 1 calc R . P A 2
H86D H 0.657067 0.445901 0.067996 0.136 Uiso 0.190(13) 1 calc R . P A 2
C87 C 0.1897(7) 0.5033(5) 0.0742(6) 0.150(2) Uani 1 1 d D U . . .
H87A H 0.192586 0.473112 0.086607 0.180 Uiso 1 1 calc R . . . .
H87B H 0.219607 0.506469 0.048390 0.180 Uiso 1 1 calc R . . . .
C88 C 0.1074(6) 0.5161(5) 0.0454(5) 0.153(2) Uani 1 1 d D U . . .
H88A H 0.073841 0.500428 0.061974 0.183 Uiso 1 1 calc DR . . . .
H88B H 0.100562 0.547231 0.049695 0.183 Uiso 1 1 calc R . . . .
C89 C 0.0899(8) 0.5047(4) -0.0160(5) 0.155(2) Uani 1 1 d D U . . .
H89A H 0.125402 0.519217 -0.031878 0.186 Uiso 1 1 calc R . . . .
H89B H 0.039022 0.514348 -0.036402 0.186 Uiso 1 1 calc DR . . . .
C90 C 0.0958(11) 0.4558(4) -0.0216(5) 0.157(2) Uani 1 1 d D U . . .
H90A H 0.148557 0.446815 -0.011031 0.188 Uiso 1 1 calc R . . . .
H90B H 0.070901 0.440812 0.002314 0.188 Uiso 1 1 calc R . . . .
C91 C 0.8115(6) 0.2752(4) 0.1431(6) 0.098(4) Uani 1 1 d . . . . .
H91A H 0.796485 0.266710 0.105453 0.118 Uiso 1 1 calc R . . . .
H91B H 0.861342 0.270867 0.165313 0.118 Uiso 1 1 calc R . . . .
C92 C 0.7624(5) 0.2933(4) 0.1648(5) 0.093(3) Uani 1 1 d . . . . .
H92 H 0.779531 0.301353 0.202560 0.111 Uiso 1 1 calc R . . . .
C93 C 0.6843(5) 0.3016(3) 0.1347(4) 0.083(3) Uani 1 1 d . . . . .
H93A H 0.674875 0.332785 0.135171 0.099 Uiso 1 1 calc R . . . .
H93B H 0.674681 0.292812 0.095787 0.099 Uiso 1 1 calc R . . . .
C94 C 0.5775(4) 0.2971(3) 0.1740(3) 0.060(2) Uani 1 1 d . . . . .
C95 C 0.5782(4) 0.2260(3) 0.1849(5) 0.076(3) Uani 1 1 d . . . . .
H95 H 0.564782 0.198072 0.193174 0.091 Uiso 1 1 calc R . . . .
C96 C 0.6329(5) 0.2354(3) 0.1646(5) 0.085(3) Uani 1 1 d . . . . .
H96 H 0.666399 0.215727 0.156237 0.102 Uiso 1 1 calc R . . . .
C97 C 0.4817(4) 0.2659(2) 0.2150(3) 0.0550(18) Uani 1 1 d . . . . .
C98 C 0.4944(4) 0.2504(2) 0.2691(3) 0.0573(19) Uani 1 1 d . . . . .
C99 C 0.4358(4) 0.2499(2) 0.2914(3) 0.0528(17) Uani 1 1 d . . . . .
H99 H 0.443447 0.239596 0.327889 0.063 Uiso 1 1 calc R . . . .
C100 C 0.3642(4) 0.26487(19) 0.2601(3) 0.0481(16) Uani 1 1 d . . . . .
C101 C 0.3035(4) 0.2633(2) 0.2824(3) 0.0527(17) Uani 1 1 d . . . . .
H101 H 0.310639 0.252836 0.318792 0.063 Uiso 1 1 calc R . . . .
C102 C 0.2344(4) 0.2770(2) 0.2510(3) 0.0498(16) Uani 1 1 d . . . . .
C103 C 0.2236(4) 0.29238(19) 0.1971(3) 0.0454(15) Uani 1 1 d . . . . .
C104 C 0.2809(4) 0.2945(2) 0.1749(3) 0.0501(16) Uani 1 1 d . . . . .
H104 H 0.272300 0.305031 0.138445 0.060 Uiso 1 1 calc R . . . .
C105 C 0.3538(4) 0.2810(2) 0.2062(3) 0.0482(16) Uani 1 1 d . . . . .
C106 C 0.4144(4) 0.2811(2) 0.1845(3) 0.0532(17) Uani 1 1 d . . . . .
H106 H 0.408113 0.291848 0.148394 0.064 Uiso 1 1 calc R . . . .
C107 C 0.1269(4) 0.3401(2) 0.1356(3) 0.0501(16) Uani 1 1 d . . . . .
C108 C 0.0304(4) 0.2946(2) 0.1189(3) 0.0589(19) Uani 1 1 d . . . . .
H108 H -0.018287 0.283210 0.104210 0.071 Uiso 1 1 calc R . . . .
C109 C 0.0892(4) 0.2751(2) 0.1542(3) 0.0545(17) Uani 1 1 d . . . . .
H109 H 0.089855 0.247265 0.169529 0.065 Uiso 1 1 calc R . . . .
C110 C 0.0065(5) 0.3655(3) 0.0699(4) 0.073(3) Uani 1 1 d . . . . .
H11A H -0.017473 0.351180 0.034229 0.087 Uiso 1 1 calc R . . . .
H11B H 0.037377 0.389217 0.063086 0.087 Uiso 1 1 calc R . . . .
C111 C -0.0524(5) 0.3833(3) 0.0924(5) 0.088(3) Uani 1 1 d . . . . .
H111 H -0.082453 0.405435 0.071276 0.105 Uiso 1 1 calc R . . . .
C112 C -0.0672(10) 0.3725(6) 0.1365(8) 0.147(6) Uani 1 1 d . U . . .
H11C H -0.039128 0.350588 0.159382 0.176 Uiso 1 1 calc R . . . .
H11D H -0.106254 0.386353 0.146324 0.176 Uiso 1 1 calc R . . . .
C113 C 0.5789(5) 0.2179(4) 0.3495(4) 0.095(3) Uani 1 1 d D U . . .
H11E H 0.553330 0.189909 0.346589 0.114 Uiso 1 1 calc R . . . .
H11F H 0.561104 0.236646 0.374348 0.114 Uiso 1 1 calc R . . . .
C114 C 0.6633(6) 0.2120(5) 0.3717(6) 0.132(4) Uani 1 1 d D U . . .
H11G H 0.687489 0.240268 0.373098 0.158 Uiso 1 1 calc R . . . .
H11H H 0.676022 0.200931 0.409972 0.158 Uiso 1 1 calc R . . . .
C115 C 0.1721(5) 0.2532(3) 0.3166(3) 0.078(3) Uani 1 1 d D . . . .
H11I H 0.204484 0.267568 0.349880 0.094 Uiso 1 1 calc R . . . .
H11J H 0.191917 0.224027 0.314951 0.094 Uiso 1 1 calc R . . . .
C116 C 0.0919(7) 0.2500(5) 0.3210(6) 0.140(4) Uani 1 1 d D U . . .
H11K H 0.074418 0.278165 0.329964 0.169 Uiso 0.59(2) 1 calc R . P B 1
H11L H 0.056914 0.239411 0.286078 0.169 Uiso 0.59(2) 1 calc R . P B 1
H11M H 0.068430 0.277897 0.307827 0.169 Uiso 0.41(2) 1 calc R . P B 2
H11N H 0.066301 0.228702 0.292807 0.169 Uiso 0.41(2) 1 calc R . P B 2
F1 F 0.4728(4) 0.0821(2) 0.1968(4) 0.143(3) Uani 1 1 d D U . . .
F2 F 0.5204(7) 0.1047(4) 0.1332(3) 0.302(9) Uani 1 1 d D U . . .
F3 F 0.4804(6) 0.1508(3) 0.1826(5) 0.268(7) Uani 1 1 d D U . . .
F4 F 0.5813(4) 0.1138(3) 0.2205(4) 0.186(4) Uani 1 1 d D U . . .
B1 B 0.5143(6) 0.1125(3) 0.1837(4) 0.151(7) Uani 1 1 d D U . . .
F5 F 0.4073(3) 0.21704(15) 0.49595(19) 0.0744(14) Uani 1 1 d . . . . .
F6 F 0.4284(6) 0.2136(4) 0.4145(4) 0.173(4) Uani 1 1 d . U . . .
F7 F 0.3131(4) 0.2065(2) 0.4166(3) 0.116(2) Uani 1 1 d . . . . .
F8 F 0.3994(5) 0.1581(3) 0.4454(4) 0.141(3) Uani 1 1 d . U . . .
B2 B 0.3846(7) 0.2022(4) 0.4430(5) 0.080(3) Uani 1 1 d . . . . .
F9 F 0.5370(3) 0.70031(19) 0.3671(3) 0.0886(16) Uani 1 1 d . . . . .
F10 F 0.5478(7) 0.6998(5) 0.2857(6) 0.205(5) Uani 1 1 d . U . . .
F11 F 0.4389(3) 0.6782(2) 0.2975(3) 0.0968(18) Uani 1 1 d . . . . .
F12 F 0.5440(6) 0.6393(3) 0.3266(5) 0.168(4) Uani 1 1 d . U . . .
B3 B 0.5142(7) 0.6763(4) 0.3200(5) 0.083(4) Uani 1 1 d . . . . .
C117 C 0.0401(12) 0.3990(5) -0.0935(7) 0.180(5) Uani 1 1 d D U . . .
H11O H 0.029122 0.393294 -0.133109 0.270 Uiso 1 1 calc GR . . . .
H11P H -0.003013 0.391167 -0.081565 0.270 Uiso 1 1 calc GR . . . .
H11Q H 0.083242 0.382003 -0.073001 0.270 Uiso 1 1 calc GR . . . .
C118 C 0.0569(11) 0.4460(4) -0.0826(5) 0.158(2) Uani 1 1 d D U . . .
H11R H 0.009836 0.462326 -0.094815 0.190 Uiso 1 1 calc R . . . .
H11S H 0.088964 0.455724 -0.104780 0.190 Uiso 1 1 calc R . . . .
C119 C 0.7795(8) 0.1816(5) 0.3598(8) 0.148(4) Uani 1 1 d D U . . .
H11T H 0.794592 0.174193 0.399507 0.178 Uiso 1 1 calc R . . . .
H11U H 0.794767 0.157473 0.340397 0.178 Uiso 1 1 calc R . . . .
C120 C 0.6565(9) 0.4137(6) 0.0595(7) 0.130(4) Uani 0.810(13) 1 d D U P A 1
H12A H 0.629472 0.428566 0.024907 0.155 Uiso 0.810(13) 1 calc R . P A 1
H12B H 0.626189 0.388885 0.064044 0.155 Uiso 0.810(13) 1 calc R . P A 1
C121 C 0.6928(8) 0.1835(5) 0.3396(7) 0.145(4) Uani 1 1 d D U . . .
H12C H 0.676187 0.192833 0.300549 0.173 Uiso 1 1 calc R . . . .
H12D H 0.672843 0.154376 0.341358 0.173 Uiso 1 1 calc R . . . .
C122 C 0.7297(13) 0.3614(6) 0.0113(8) 0.149(5) Uani 0.810(13) 1 d D U P A 1
H12E H 0.778698 0.347680 0.016639 0.179 Uiso 0.810(13) 1 calc R . P A 1
H12F H 0.691513 0.339450 0.010208 0.179 Uiso 0.810(13) 1 calc R . P A 1
C123 C 0.7323(10) 0.3976(7) 0.0553(8) 0.141(4) Uani 0.810(13) 1 d D U P A 1
H12G H 0.761618 0.386711 0.091999 0.170 Uiso 0.810(13) 1 calc R . P A 1
H12H H 0.759565 0.422408 0.046665 0.170 Uiso 0.810(13) 1 calc R . P A 1
C124 C 0.8235(11) 0.2193(6) 0.3535(8) 0.172(5) Uani 1 1 d D U . . .
H12I H 0.876371 0.213905 0.373887 0.206 Uiso 1 1 calc R . . . .
H12J H 0.807112 0.244244 0.370998 0.206 Uiso 1 1 calc R . . . .
C125 C 0.098(2) 0.2181(8) 0.3678(10) 0.166(5) Uani 0.59(2) 1 d D U P B 1
H12K H 0.147197 0.221903 0.395880 0.199 Uiso 0.59(2) 1 calc R . P B 1
H12L H 0.059435 0.224765 0.385564 0.199 Uiso 0.59(2) 1 calc R . P B 1
C126 C 0.0904(18) 0.1727(8) 0.3500(15) 0.182(6) Uani 0.59(2) 1 d D U P B 1
H12M H 0.140228 0.160712 0.353602 0.218 Uiso 0.59(2) 1 calc R . P B 1
H12N H 0.060686 0.171155 0.310643 0.218 Uiso 0.59(2) 1 calc R . P B 1
C127 C 0.8179(13) 0.2308(8) 0.2948(8) 0.208(8) Uani 1 1 d D U . . .
H12O H 0.816349 0.204533 0.273383 0.312 Uiso 1 1 calc GR . . . .
H12P H 0.861233 0.247879 0.294257 0.312 Uiso 1 1 calc GR . . . .
H12Q H 0.772443 0.247379 0.278672 0.312 Uiso 1 1 calc GR . . . .
C128 C 0.7077(16) 0.3912(8) -0.0394(8) 0.188(8) Uani 0.810(13) 1 d D U P A 1
H12R H 0.743765 0.388231 -0.060012 0.282 Uiso 0.810(13) 1 calc GR . P A 1
H12S H 0.707122 0.420916 -0.027170 0.282 Uiso 0.810(13) 1 calc GR . P A 1
H12T H 0.658077 0.383346 -0.063181 0.282 Uiso 0.810(13) 1 calc GR . P A 1
C129 C 0.727(3) 0.3816(13) 0.074(3) 0.140(4) Uani 0.190(13) 1 d D U P A 2
H12U H 0.681073 0.387517 0.043021 0.168 Uiso 0.190(13) 1 calc R . P A 2
H12V H 0.726270 0.350971 0.083808 0.168 Uiso 0.190(13) 1 calc R . P A 2
C130 C 0.728(3) 0.4097(19) 0.1239(17) 0.133(4) Uani 0.190(13) 1 d D U P A 2
H13A H 0.776902 0.423606 0.138225 0.160 Uiso 0.190(13) 1 calc R . P A 2
H13B H 0.719968 0.391430 0.153564 0.160 Uiso 0.190(13) 1 calc R . P A 2
C131 C 0.0524(15) 0.1456(10) 0.3846(16) 0.196(6) Uani 0.59(2) 1 d D U P B 1
H13C H 0.067827 0.153561 0.424153 0.235 Uiso 0.59(2) 1 calc R . P B 1
H13D H 0.057673 0.114425 0.380140 0.235 Uiso 0.59(2) 1 calc R . P B 1
C132 C 0.068(3) 0.2393(12) 0.3718(14) 0.160(6) Uani 0.41(2) 1 d D U P B 2
H13E H 0.013191 0.241552 0.363200 0.192 Uiso 0.41(2) 1 calc R . P B 2
H13F H 0.091326 0.259281 0.402407 0.192 Uiso 0.41(2) 1 calc R . P B 2
C133 C 0.0940(17) 0.1926(13) 0.3882(17) 0.181(6) Uani 0.41(2) 1 d D U P B 2
H13G H 0.142235 0.192542 0.417720 0.217 Uiso 0.41(2) 1 calc R . P B 2
H13H H 0.099877 0.176889 0.355928 0.217 Uiso 0.41(2) 1 calc R . P B 2
C134 C -0.0255(13) 0.1632(8) 0.3519(10) 0.216(6) Uani 1 1 d D U . . .
H13I H -0.063359 0.150303 0.366309 0.324 Uiso 0.59(2) 1 calc R . P B 1
H13J H -0.026221 0.194342 0.355997 0.324 Uiso 0.59(2) 1 calc R . P B 1
H13K H -0.036200 0.155884 0.312747 0.324 Uiso 0.59(2) 1 calc R . P B 1
H13L H -0.069727 0.149455 0.357079 0.324 Uiso 0.41(2) 1 calc R . P B 2
H13M H -0.039678 0.190445 0.332528 0.324 Uiso 0.41(2) 1 calc R . P B 2
H13N H -0.003710 0.144374 0.329993 0.324 Uiso 0.41(2) 1 calc R . P B 2
C135 C 0.032(2) 0.1714(16) 0.4091(11) 0.200(6) Uani 0.41(2) 1 d D U P B 2
H13O H 0.049528 0.144534 0.429532 0.240 Uiso 0.41(2) 1 calc R . P B 2
H13P H 0.013121 0.191168 0.432097 0.240 Uiso 0.41(2) 1 calc R . P B 2
C136 C 0.796(3) 0.391(3) 0.055(2) 0.147(6) Uani 0.190(13) 1 d D U P A 2
H13Q H 0.815706 0.420161 0.067822 0.177 Uiso 0.190(13) 1 calc R . P A 2
H13R H 0.835985 0.370101 0.071672 0.177 Uiso 0.190(13) 1 calc R . P A 2
C137 C 0.774(4) 0.389(2) -0.009(2) 0.103(19) Uani 0.190(13) 1 d D U P A 2
H13S H 0.817234 0.394757 -0.020974 0.155 Uiso 0.190(13) 1 calc R . P A 2
H13T H 0.755058 0.359978 -0.020587 0.155 Uiso 0.190(13) 1 calc R . P A 2
H13U H 0.734847 0.409870 -0.024424 0.155 Uiso 0.190(13) 1 calc R . P A 2

loop_
_atom_site_aniso_label
_atom_site_aniso_U_11
_atom_site_aniso_U_22
_atom_site_aniso_U_33
_atom_site_aniso_U_23
_atom_site_aniso_U_13
_atom_site_aniso_U_12
Pd1 0.0378(2) 0.0329(2) 0.0562(3) -0.00385(19) 0.0021(2) -0.00025(18)
Pd2 0.0442(3) 0.0353(2) 0.0524(3) -0.0105(2) -0.0071(2) 0.00481(19)
Pd3 0.0360(2) 0.0294(2) 0.0528(3) -0.00654(18) 0.00188(19) 0.00368(17)
Pd4 0.0402(2) 0.0333(2) 0.0496(3) -0.00706(18) 0.0147(2) -0.00638(17)
Pd5 0.0453(3) 0.0383(3) 0.0487(3) -0.00012(19) 0.0112(2) -0.00391(19)
Pd6 0.0465(3) 0.0366(2) 0.0480(3) -0.00912(19) 0.0114(2) -0.00285(19)
S1 0.0829(13) 0.0351(8) 0.0601(10) 0.0035(7) 0.0218(10) 0.0059(8)
S2 0.0552(10) 0.0387(9) 0.0691(11) -0.0021(8) 0.0049(8) -0.0124(7)
S3 0.0668(11) 0.0384(9) 0.0803(12) -0.0184(8) 0.0358(10) -0.0152(8)
S4 0.0500(9) 0.0300(7) 0.0477(8) -0.0014(6) 0.0071(7) 0.0006(6)
S5 0.0611(10) 0.0484(10) 0.0538(10) -0.0149(8) 0.0100(8) 0.0031(8)
S6 0.0664(11) 0.0368(8) 0.0495(9) -0.0069(7) -0.0074(8) 0.0032(7)
O1 0.089(5) 0.067(4) 0.173(8) -0.043(4) 0.078(5) -0.031(4)
O2 0.069(3) 0.061(3) 0.077(4) 0.013(3) 0.025(3) 0.029(3)
O3 0.095(5) 0.074(4) 0.072(4) -0.002(3) 0.044(3) 0.021(3)
O4 0.178(5) 0.128(4) 0.115(4) -0.037(4) 0.016(4) 0.028(4)
O5 0.052(3) 0.058(3) 0.096(4) 0.003(3) -0.003(3) 0.009(3)
O6 0.055(3) 0.055(3) 0.055(3) 0.000(2) 0.010(2) 0.003(2)
N1 0.060(4) 0.042(3) 0.058(4) 0.012(3) 0.007(3) -0.004(3)
N2 0.057(4) 0.042(3) 0.056(3) 0.003(3) 0.011(3) 0.002(3)
N3 0.094(5) 0.042(3) 0.068(4) -0.015(3) 0.030(4) -0.013(3)
N4 0.084(5) 0.043(3) 0.057(4) -0.003(3) 0.009(3) -0.005(3)
N5 0.067(5) 0.047(4) 0.138(7) 0.005(4) 0.056(5) -0.006(3)
N6 0.069(4) 0.047(4) 0.107(6) 0.007(4) 0.051(4) -0.003(3)
N7 0.074(4) 0.047(3) 0.046(3) 0.006(3) 0.007(3) 0.017(3)
N8 0.048(3) 0.038(3) 0.069(4) 0.000(3) 0.012(3) 0.008(2)
N9 0.052(4) 0.064(4) 0.093(5) -0.030(4) 0.012(4) 0.002(3)
N10 0.045(3) 0.040(3) 0.089(5) -0.022(3) 0.006(3) 0.002(3)
N11 0.050(3) 0.035(3) 0.047(3) -0.005(2) -0.001(2) 0.003(2)
N12 0.049(3) 0.051(3) 0.050(3) -0.010(3) -0.005(3) 0.013(3)
C1 0.101(8) 0.066(6) 0.082(6) 0.017(5) 0.015(6) -0.001(5)
C2 0.067(5) 0.067(5) 0.044(4) 0.012(3) 0.002(3) 0.014(4)
C3 0.101(8) 0.048(5) 0.079(6) 0.010(4) 0.022(6) -0.005(5)
C4 0.073(5) 0.046(4) 0.081(6) 0.000(4) 0.015(4) -0.015(4)
C5 0.063(5) 0.071(5) 0.063(5) 0.000(4) 0.021(4) -0.005(4)
C6 0.072(5) 0.060(5) 0.056(4) -0.008(4) 0.018(4) -0.004(4)
C7 0.060(4) 0.037(3) 0.049(4) 0.009(3) 0.011(3) 0.005(3)
C8 0.048(4) 0.042(4) 0.055(4) -0.007(3) 0.009(3) 0.002(3)
C9 0.058(4) 0.054(4) 0.054(4) -0.005(3) 0.013(3) 0.011(3)
C10 0.046(4) 0.069(5) 0.066(5) -0.015(4) 0.013(3) 0.006(4)
C11 0.053(4) 0.054(4) 0.073(5) -0.025(4) 0.023(4) -0.005(3)
C12 0.060(5) 0.068(5) 0.113(7) -0.042(5) 0.045(5) -0.010(4)
C13 0.080(6) 0.057(5) 0.109(7) -0.036(5) 0.055(6) -0.025(4)
C14 0.073(5) 0.049(4) 0.075(5) -0.019(4) 0.034(4) -0.013(4)
C15 0.056(4) 0.046(4) 0.070(5) -0.012(3) 0.017(4) -0.007(3)
C16 0.048(4) 0.048(4) 0.069(5) -0.017(3) 0.019(3) -0.003(3)
C17 0.048(4) 0.046(4) 0.057(4) -0.009(3) 0.012(3) 0.001(3)
C18 0.064(5) 0.044(4) 0.057(4) -0.005(3) 0.020(4) -0.007(3)
C19 0.145(11) 0.071(7) 0.069(6) -0.009(5) -0.013(6) 0.000(7)
C20 0.124(9) 0.068(6) 0.060(5) -0.017(4) 0.009(5) -0.013(6)
C21 0.086(6) 0.046(4) 0.071(5) -0.006(4) 0.007(5) 0.012(4)
C22 0.103(8) 0.045(5) 0.087(7) 0.004(4) 0.005(6) -0.002(5)
C23 0.115(10) 0.073(7) 0.112(9) 0.021(6) 0.019(8) -0.021(7)
C24 0.108(5) 0.110(5) 0.116(5) 0.016(4) 0.047(4) 0.018(4)
C25 0.129(5) 0.124(5) 0.133(5) 0.015(4) 0.052(4) 0.020(4)
C26 0.188(8) 0.128(7) 0.165(8) 0.004(7) 0.055(7) 0.000(7)
C27 0.205(10) 0.131(8) 0.145(8) 0.006(8) 0.063(8) -0.003(8)
C28 0.193(11) 0.146(9) 0.145(9) 0.007(9) 0.062(9) 0.012(10)
C29 0.214(16) 0.168(14) 0.201(16) -0.006(14) 0.051(14) 0.019(14)
C30 0.093(5) 0.097(5) 0.117(5) -0.014(4) 0.046(4) -0.007(4)
C31 0.118(6) 0.123(6) 0.128(6) -0.007(4) 0.046(4) -0.010(4)
C32 0.108(4) 0.108(4) 0.111(4) -0.001(2) 0.035(2) -0.003(2)
C33 0.079(5) 0.090(5) 0.119(5) -0.009(4) 0.035(4) -0.009(4)
C34 0.112(11) 0.124(12) 0.170(15) -0.037(11) 0.017(11) -0.050(9)
C35 0.080(9) 0.26(2) 0.159(16) -0.018(16) 0.007(10) -0.070(12)
C36 0.041(4) 0.073(6) 0.082(6) 0.026(5) 0.011(4) 0.017(4)
C37 0.037(3) 0.077(5) 0.046(4) -0.013(4) -0.005(3) 0.016(3)
C38 0.035(3) 0.042(4) 0.073(5) -0.019(3) -0.009(3) 0.002(3)
C39 0.035(3) 0.049(4) 0.070(5) 0.008(3) 0.011(3) 0.007(3)
C40 0.050(4) 0.083(6) 0.049(4) -0.015(4) 0.002(3) 0.019(4)
C41 0.049(4) 0.060(5) 0.086(6) -0.037(5) -0.015(4) 0.025(4)
C42 0.045(4) 0.037(4) 0.118(8) -0.005(4) -0.008(5) 0.010(3)
C43 0.031(3) 0.045(4) 0.102(7) -0.001(4) 0.001(4) -0.003(3)
C44 0.038(4) 0.050(4) 0.096(7) -0.020(4) -0.016(4) 0.000(3)
C45 0.049(4) 0.065(5) 0.070(5) -0.013(4) -0.014(4) 0.025(4)
C46 0.047(4) 0.063(5) 0.075(5) 0.013(4) -0.002(4) 0.016(4)
C47 0.037(3) 0.038(4) 0.088(6) -0.002(4) 0.004(3) 0.008(3)
C48 0.040(4) 0.049(4) 0.077(5) -0.012(4) 0.007(3) 0.009(3)
C49 0.036(3) 0.056(4) 0.080(5) -0.003(4) 0.013(3) 0.008(3)
C50 0.045(4) 0.048(4) 0.077(5) -0.022(4) 0.028(4) -0.012(3)
C51 0.042(4) 0.043(4) 0.075(5) 0.008(3) 0.023(3) 0.003(3)
C52 0.040(4) 0.068(5) 0.055(4) -0.008(4) 0.006(3) 0.008(3)
C53 0.050(4) 0.058(5) 0.088(6) -0.034(4) 0.026(4) -0.018(3)
C54 0.052(4) 0.042(4) 0.111(8) 0.004(4) 0.029(5) -0.006(3)
C55 0.052(4) 0.084(6) 0.074(5) 0.022(5) 0.029(4) 0.005(4)
C56 0.039(4) 0.096(7) 0.051(4) -0.019(4) 0.012(3) -0.004(4)
C57 0.038(4) 0.069(5) 0.070(5) -0.021(4) 0.014(3) -0.006(3)
C58 0.040(4) 0.064(5) 0.065(5) -0.001(4) 0.011(3) 0.003(3)
C59 0.054(4) 0.049(4) 0.074(5) 0.002(4) 0.019(4) 0.013(3)
C60 0.049(4) 0.048(4) 0.082(5) -0.020(4) 0.021(4) -0.002(3)
C61 0.049(4) 0.078(6) 0.056(4) -0.009(4) 0.016(3) -0.004(4)
C62 0.045(4) 0.074(5) 0.071(5) 0.008(4) 0.023(4) -0.003(4)
C63 0.038(4) 0.049(4) 0.086(6) -0.006(4) 0.020(4) -0.007(3)
C64 0.086(5) 0.085(5) 0.113(5) -0.005(4) 0.034(4) -0.007(4)
C65 0.082(7) 0.060(6) 0.177(13) -0.018(7) 0.044(8) -0.025(5)
C66 0.056(5) 0.059(5) 0.152(11) -0.001(6) 0.027(6) -0.013(4)
C67 0.066(5) 0.036(4) 0.101(7) -0.007(4) 0.041(5) -0.005(3)
C68 0.113(9) 0.066(6) 0.130(9) 0.032(6) 0.083(8) 0.015(6)
C69 0.079(7) 0.082(7) 0.166(12) 0.019(7) 0.067(8) -0.014(6)
C70 0.087(6) 0.046(4) 0.081(6) 0.009(4) 0.046(5) 0.005(4)
C71 0.079(6) 0.059(5) 0.065(5) 0.008(4) 0.035(4) 0.019(4)
C72 0.092(6) 0.055(5) 0.056(4) 0.002(4) 0.033(4) 0.013(4)
C73 0.090(6) 0.046(4) 0.051(4) 0.007(3) 0.020(4) 0.014(4)
C74 0.094(6) 0.057(5) 0.046(4) 0.003(3) 0.020(4) 0.022(4)
C75 0.079(5) 0.042(4) 0.047(4) 0.009(3) 0.016(4) 0.017(4)
C76 0.074(5) 0.043(4) 0.054(4) 0.006(3) 0.022(4) 0.017(3)
C77 0.094(6) 0.040(4) 0.059(4) 0.011(3) 0.036(4) 0.014(4)
C78 0.069(5) 0.041(4) 0.068(5) 0.006(3) 0.031(4) 0.003(3)
C79 0.091(7) 0.062(5) 0.059(5) 0.011(4) 0.001(4) 0.027(5)
C80 0.071(5) 0.051(4) 0.067(5) 0.006(4) -0.002(4) 0.024(4)
C81 0.045(4) 0.034(3) 0.057(4) -0.002(3) 0.003(3) 0.004(3)
C82 0.053(4) 0.048(4) 0.096(6) 0.005(4) 0.035(4) 0.009(3)
C83 0.115(8) 0.031(4) 0.071(5) 0.008(3) 0.034(5) 0.010(4)
C84 0.099(7) 0.033(4) 0.091(7) 0.014(4) -0.011(6) -0.010(4)
C85 0.119(7) 0.093(6) 0.088(6) -0.010(5) 0.051(6) 0.030(6)
C86 0.126(6) 0.118(6) 0.108(6) -0.017(5) 0.055(5) 0.033(5)
C87 0.180(5) 0.131(4) 0.118(4) -0.036(4) 0.015(4) 0.027(4)
C88 0.183(5) 0.133(4) 0.122(4) -0.035(4) 0.014(4) 0.025(4)
C89 0.185(5) 0.135(4) 0.124(4) -0.034(4) 0.014(4) 0.024(4)
C90 0.187(5) 0.137(4) 0.126(4) -0.033(4) 0.014(4) 0.024(4)
C91 0.069(6) 0.111(9) 0.119(9) -0.027(7) 0.034(6) 0.007(6)
C92 0.063(6) 0.108(8) 0.106(8) -0.049(7) 0.022(5) -0.015(5)
C93 0.067(6) 0.086(7) 0.095(7) -0.035(6) 0.024(5) 0.006(5)
C94 0.047(4) 0.056(4) 0.064(4) -0.026(4) -0.001(3) 0.006(3)
C95 0.045(4) 0.044(4) 0.128(8) -0.025(5) 0.013(5) 0.004(3)
C96 0.062(5) 0.054(5) 0.129(9) -0.037(5) 0.015(5) 0.002(4)
C97 0.042(4) 0.036(3) 0.078(5) -0.018(3) 0.004(3) -0.004(3)
C98 0.047(4) 0.033(3) 0.076(5) -0.006(3) -0.005(4) 0.003(3)
C99 0.045(4) 0.034(3) 0.064(4) -0.006(3) -0.006(3) 0.001(3)
C100 0.046(4) 0.026(3) 0.059(4) -0.010(3) -0.005(3) 0.001(3)
C101 0.057(4) 0.033(3) 0.053(4) -0.004(3) -0.006(3) 0.001(3)
C102 0.053(4) 0.034(3) 0.053(4) -0.006(3) 0.002(3) 0.005(3)
C103 0.046(4) 0.030(3) 0.051(4) -0.008(3) 0.000(3) 0.006(3)
C104 0.050(4) 0.035(3) 0.053(4) -0.010(3) -0.003(3) 0.003(3)
C105 0.042(3) 0.033(3) 0.059(4) -0.012(3) -0.001(3) -0.001(3)
C106 0.053(4) 0.035(3) 0.060(4) -0.016(3) -0.002(3) 0.001(3)
C107 0.051(4) 0.043(4) 0.045(3) -0.010(3) -0.002(3) 0.007(3)
C108 0.048(4) 0.053(4) 0.065(5) -0.010(4) 0.002(3) 0.002(3)
C109 0.049(4) 0.047(4) 0.058(4) -0.001(3) 0.002(3) 0.002(3)
C110 0.071(5) 0.056(5) 0.066(5) 0.006(4) -0.018(4) 0.009(4)
C111 0.060(5) 0.062(5) 0.115(8) -0.007(5) -0.014(5) 0.024(4)
C112 0.143(7) 0.147(7) 0.148(7) -0.006(5) 0.041(5) 0.005(5)
C113 0.073(6) 0.102(7) 0.086(6) 0.018(5) -0.011(5) 0.034(5)
C114 0.120(7) 0.135(7) 0.117(7) 0.011(6) 0.000(6) 0.044(6)
C115 0.090(7) 0.079(6) 0.055(5) 0.006(4) 0.006(4) -0.016(5)
C116 0.139(8) 0.161(8) 0.137(8) 0.001(7) 0.066(7) -0.027(7)
F1 0.133(4) 0.125(4) 0.181(5) 0.003(4) 0.060(4) 0.001(4)
F2 0.302(9) 0.303(9) 0.301(9) 0.000(2) 0.092(3) 0.002(2)
F3 0.267(8) 0.267(8) 0.271(8) 0.001(2) 0.082(3) 0.001(2)
F4 0.170(6) 0.183(6) 0.197(6) -0.026(4) 0.043(4) 0.007(4)
B1 0.151(8) 0.150(8) 0.152(8) -0.001(2) 0.045(3) 0.002(2)
F5 0.086(3) 0.059(3) 0.059(3) -0.012(2) -0.007(2) 0.001(2)
F6 0.170(5) 0.202(6) 0.149(5) -0.004(4) 0.049(4) -0.038(4)
F7 0.088(4) 0.121(5) 0.099(4) -0.033(4) -0.030(3) 0.027(4)
F8 0.151(5) 0.122(4) 0.124(4) -0.025(4) 0.003(3) 0.029(4)
B2 0.069(6) 0.095(8) 0.064(6) -0.025(6) 0.000(5) 0.005(6)
F9 0.077(3) 0.078(4) 0.110(4) -0.016(3) 0.028(3) -0.002(3)
F10 0.195(6) 0.233(7) 0.196(6) 0.017(5) 0.070(5) -0.005(5)
F11 0.070(3) 0.108(5) 0.111(5) -0.010(4) 0.024(3) 0.001(3)
F12 0.163(5) 0.142(5) 0.176(5) -0.033(4) 0.016(4) 0.030(4)
B3 0.087(8) 0.100(9) 0.068(6) 0.023(6) 0.032(6) 0.049(7)
C117 0.208(10) 0.153(9) 0.154(9) -0.039(8) 0.018(9) 0.007(9)
C118 0.188(6) 0.137(5) 0.128(4) -0.032(4) 0.014(4) 0.023(4)
C119 0.133(6) 0.144(7) 0.155(7) -0.007(6) 0.023(6) 0.018(6)
C120 0.132(6) 0.136(6) 0.126(6) -0.014(5) 0.046(5) 0.027(5)
C121 0.136(6) 0.138(6) 0.141(6) -0.003(6) 0.014(5) 0.027(6)
C122 0.149(6) 0.151(6) 0.147(6) -0.001(5) 0.044(5) 0.006(5)
C123 0.140(6) 0.147(6) 0.140(6) -0.011(5) 0.047(5) 0.022(5)
C124 0.162(8) 0.163(8) 0.173(8) -0.001(7) 0.024(7) 0.012(7)
C125 0.165(7) 0.175(7) 0.162(7) 0.003(6) 0.057(5) -0.013(6)
C126 0.185(7) 0.185(8) 0.177(8) -0.003(6) 0.055(6) 0.001(6)
C127 0.194(13) 0.208(13) 0.201(13) 0.015(12) 0.028(11) -0.009(12)
C128 0.188(8) 0.188(8) 0.188(8) 0.000(2) 0.056(3) 0.000(2)
C129 0.141(6) 0.143(6) 0.139(6) -0.006(5) 0.046(5) 0.013(5)
C130 0.136(6) 0.137(6) 0.130(6) -0.009(5) 0.046(5) 0.019(5)
C131 0.195(7) 0.197(7) 0.192(7) -0.010(6) 0.053(5) 0.005(6)
C132 0.162(7) 0.169(8) 0.156(7) 0.001(6) 0.057(6) -0.011(6)
C133 0.182(7) 0.183(7) 0.177(7) -0.002(5) 0.054(5) -0.003(5)
C134 0.215(8) 0.214(8) 0.208(8) -0.012(6) 0.046(6) 0.002(6)
C135 0.199(8) 0.200(8) 0.195(8) -0.007(6) 0.052(6) 0.000(6)
C136 0.147(6) 0.147(6) 0.147(6) -0.0001(10) 0.0442(19) 0.0001(10)
C137 0.11(3) 0.10(2) 0.09(2) 0.026(18) 0.025(18) -0.021(18)

loop_
_atom_type_symbol
_atom_type_description
_atom_type_scat_dispersion_real
_atom_type_scat_dispersion_imag
_atom_type_scat_source
C C 0.0181 0.0091 'International Tables Vol C Tables 4.2.6.8 and 6.1.1.4'
H H 0.0000 0.0000 'International Tables Vol C Tables 4.2.6.8 and 6.1.1.4'
B B 0.0090 0.0039 'International Tables Vol C Tables 4.2.6.8 and 6.1.1.4'
F F 0.0727 0.0534 'International Tables Vol C Tables 4.2.6.8 and 6.1.1.4'
N N 0.0311 0.0180 'International Tables Vol C Tables 4.2.6.8 and 6.1.1.4'
O O 0.0492 0.0322 'International Tables Vol C Tables 4.2.6.8 and 6.1.1.4'
Pd Pd 0.1215 3.9337 'International Tables Vol C Tables 4.2.6.8 and 6.1.1.4'
S S 0.3331 0.5567 'International Tables Vol C Tables 4.2.6.8 and 6.1.1.4'

loop_
_geom_angle_atom_site_label_1
_geom_angle_atom_site_label_2
_geom_angle_atom_site_label_3
_geom_angle
_geom_angle_site_symmetry_1
_geom_angle_site_symmetry_3
Pd3 Pd1 Pd2 59.895(18) . .
S2 Pd1 Pd2 137.86(5) . .
S2 Pd1 Pd3 160.35(5) . .
S2 Pd1 C37 112.4(2) . .
S2 Pd1 C42 101.4(2) . .
C36 Pd1 Pd2 92.9(3) . .
C36 Pd1 Pd3 93.8(2) . .
C36 Pd1 S2 93.4(2) . .
C36 Pd1 C37 34.1(3) . .
C36 Pd1 C42 34.1(3) . .
C36 Pd1 C43 158.2(4) . .
C36 Pd1 C49 163.5(3) . .
C37 Pd1 Pd2 95.32(18) . .
C37 Pd1 Pd3 66.3(2) . .
C37 Pd1 C42 60.6(3) . .
C42 Pd1 Pd2 64.6(2) . .
C42 Pd1 Pd3 94.8(2) . .
C43 Pd1 Pd2 72.8(3) . .
C43 Pd1 Pd3 93.0(2) . .
C43 Pd1 S2 87.1(2) . .
C43 Pd1 C37 159.3(3) . .
C43 Pd1 C42 124.5(3) . .
C49 Pd1 Pd2 94.1(2) . .
C49 Pd1 Pd3 77.0(2) . .
C49 Pd1 S2 91.4(2) . .
C49 Pd1 C37 130.2(3) . .
C49 Pd1 C42 158.2(3) . .
C49 Pd1 C43 37.9(3) . .
Pd3 Pd2 Pd1 59.941(18) . .
S6 Pd2 Pd1 150.82(5) 3_666 .
S6 Pd2 Pd3 149.20(5) 3_666 .
C40 Pd2 Pd1 93.4(2) . .
C40 Pd2 Pd3 72.0(2) . .
C40 Pd2 S6 97.0(2) . 3_666
C40 Pd2 C44 163.5(3) . .
C41 Pd2 Pd1 79.9(3) . .
C41 Pd2 Pd3 95.0(2) . .
C41 Pd2 S6 92.1(2) . 3_666
C41 Pd2 C40 37.2(4) . .
C41 Pd2 C44 140.2(4) . .
C44 Pd2 Pd1 71.6(2) . .
C44 Pd2 Pd3 94.1(2) . .
C44 Pd2 S6 99.4(2) . 3_666
C45 Pd2 Pd1 95.9(3) . .
C45 Pd2 Pd3 82.4(2) . .
C45 Pd2 S6 91.8(2) . 3_666
C45 Pd2 C40 143.5(4) . .
C45 Pd2 C41 175.8(4) . .
C45 Pd2 C44 37.2(3) . .
Pd2 Pd3 Pd1 60.16(2) . .
S4 Pd3 Pd1 144.38(5) 3_666 .
S4 Pd3 Pd2 154.91(5) 3_666 .
S4 Pd3 C46 109.1(2) 3_666 .
C38 Pd3 Pd1 78.4(2) . .
C38 Pd3 Pd2 94.64(18) . .
C38 Pd3 S4 88.45(19) . 3_666
C38 Pd3 C39 38.2(3) . .
C38 Pd3 C46 156.2(3) . .
C38 Pd3 C48 133.1(3) . .
C39 Pd3 Pd1 93.63(19) . .
C39 Pd3 Pd2 72.2(2) . .
C39 Pd3 S4 96.1(2) . 3_666
C39 Pd3 C46 121.2(3) . .
C39 Pd3 C48 161.1(3) . .
C46 Pd3 Pd1 94.6(2) . .
C46 Pd3 Pd2 62.7(2) . .
C47 Pd3 Pd1 95.0(2) . .
C47 Pd3 Pd2 90.6(2) . .
C47 Pd3 S4 91.4(2) . 3_666
C47 Pd3 C38 168.1(3) . .
C47 Pd3 C39 153.4(3) . .
C47 Pd3 C46 32.9(3) . .
C47 Pd3 C48 35.4(3) . .
C48 Pd3 Pd1 67.63(19) . .
C48 Pd3 Pd2 95.39(18) . .
C48 Pd3 S4 100.60(19) . 3_666
C48 Pd3 C46 61.0(3) . .
Pd6 Pd4 Pd5 59.808(19) . .
S3 Pd4 Pd5 145.61(6) . .
S3 Pd4 Pd6 154.09(6) . .
S3 Pd4 C57 101.7(2) . .
S3 Pd4 C62 107.8(2) . .
C50 Pd4 Pd5 80.4(2) . .
C50 Pd4 Pd6 94.38(18) . .
C50 Pd4 S3 88.09(19) . .
C50 Pd4 C51 37.6(3) . .
C50 Pd4 C57 133.8(3) . .
C50 Pd4 C62 156.2(3) . .
C51 Pd4 Pd5 93.49(18) . .
C51 Pd4 Pd6 70.82(19) . .
C51 Pd4 S3 96.88(19) . .
C51 Pd4 C57 159.4(3) . .
C51 Pd4 C62 120.6(3) . .
C57 Pd4 Pd5 66.1(2) . .
C57 Pd4 Pd6 95.17(18) . .
C57 Pd4 C62 61.6(3) . .
C62 Pd4 Pd5 94.6(2) . .
C62 Pd4 Pd6 63.6(2) . .
C63 Pd4 Pd5 93.7(2) . .
C63 Pd4 Pd6 91.9(2) . .
C63 Pd4 S3 90.9(2) . .
C63 Pd4 C50 167.7(3) . .
C63 Pd4 C51 154.4(3) . .
C63 Pd4 C57 34.8(3) . .
C63 Pd4 C62 34.2(3) . .
Pd6 Pd5 Pd4 59.803(17) . .
S1 Pd5 Pd4 161.19(5) . .
S1 Pd5 Pd6 137.64(5) . .
S1 Pd5 C54 99.7(2) . .
S1 Pd5 C56 113.6(2) . .
C54 Pd5 Pd4 95.0(2) . .
C54 Pd5 Pd6 65.7(2) . .
C54 Pd5 C56 60.5(3) . .
C55 Pd5 Pd4 92.2(2) . .
C55 Pd5 Pd6 92.9(2) . .
C55 Pd5 S1 93.4(2) . .
C55 Pd5 C54 34.0(3) . .
C55 Pd5 C56 33.9(3) . .
C55 Pd5 C58 162.6(4) . .
C55 Pd5 C59 158.5(4) . .
C56 Pd5 Pd4 64.2(2) . .
C56 Pd5 Pd6 94.05(19) . .
C58 Pd5 Pd4 78.4(2) . .
C58 Pd5 Pd6 94.9(2) . .
C58 Pd5 S1 91.3(2) . .
C58 Pd5 C54 159.9(3) . .
C58 Pd5 C56 129.7(3) . .
C58 Pd5 C59 38.4(3) . .
C59 Pd5 Pd4 93.3(2) . .
C59 Pd5 Pd6 72.2(2) . .
C59 Pd5 S1 87.9(2) . .
C59 Pd5 C54 124.6(3) . .
C59 Pd5 C56 157.5(3) . .
Pd4 Pd6 Pd5 60.389(18) . .
S5 Pd6 Pd4 146.02(5) . .
S5 Pd6 Pd5 153.42(5) . .
C52 Pd6 Pd4 73.8(2) . .
C52 Pd6 Pd5 94.4(2) . .
C52 Pd6 S5 93.2(2) . .
C52 Pd6 C60 165.8(3) . .
C53 Pd6 Pd4 95.54(19) . .
C53 Pd6 Pd5 79.2(3) . .
C53 Pd6 S5 91.7(2) . .
C53 Pd6 C52 37.3(3) . .
C53 Pd6 C60 140.2(3) . .
C60 Pd6 Pd4 94.31(19) . .
C60 Pd6 Pd5 72.6(2) . .
C60 Pd6 S5 101.0(2) . .
C61 Pd6 Pd4 81.0(2) . .
C61 Pd6 Pd5 95.7(2) . .
C61 Pd6 S5 93.3(2) . .
C61 Pd6 C52 143.4(3) . .
C61 Pd6 C53 174.8(3) . .
C61 Pd6 C60 37.0(3) . .
C7 S1 Pd5 110.7(2) . .
C18 S2 Pd1 111.2(3) . .
C67 S3 Pd4 106.3(3) . .
C81 S4 Pd3 105.5(2) . 3_666
C94 S5 Pd6 107.7(3) . .
C107 S6 Pd2 106.6(3) . 3_666
C13 O1 C30 115.7(8) . .
C9 O2 C24 121.0(7) . .
C71 O3 C85 116.4(7) . .
C2 O4 C87 119.6(10) . .
C98 O5 C113 118.0(7) . .
C102 O6 C115 120.2(6) . .
C5 N1 C4 125.7(7) . .
C7 N1 C4 124.1(7) . .
C7 N1 C5 110.2(6) . .
C6 N2 C8 124.7(6) . .
C7 N2 C6 109.6(6) . .
C7 N2 C8 125.7(6) . .
C14 N3 C20 125.4(7) . .
C18 N3 C14 127.5(7) . .
C18 N3 C20 106.8(7) . .
C18 N4 C19 110.9(7) . .
C18 N4 C21 125.4(7) . .
C19 N4 C21 123.8(8) . .
C67 N5 C66 126.2(9) . .
C67 N5 C69 109.9(10) . .
C69 N5 C66 122.9(9) . .
C67 N6 C68 109.3(9) . .
C67 N6 C70 125.4(7) . .
C68 N6 C70 124.8(10) . .
C79 N7 C75 122.9(7) . .
C81 N7 C75 126.7(6) . .
C81 N7 C79 110.3(7) . .
C80 N8 C82 126.0(6) . .
C81 N8 C80 109.3(7) . .
C81 N8 C82 124.3(7) . .
C94 N9 C93 126.4(8) . .
C94 N9 C96 110.3(8) . .
C96 N9 C93 123.2(8) . .
C94 N10 C95 108.1(7) . .
C94 N10 C97 127.8(6) . .
C95 N10 C97 124.1(7) . .
C107 N11 C103 127.2(6) . .
C107 N11 C109 109.4(6) . .
C109 N11 C103 123.2(6) . .
C107 N12 C108 110.8(6) . .
C107 N12 C110 125.9(7) . .
C108 N12 C110 123.2(6) . .
O4 C2 C74 126.0(9) . .
O4 C2 C75 113.9(8) . .
C74 C2 C75 120.0(8) . .
C1 C3 C4 127.7(10) . .
C3 C4 N1 115.7(8) . .
C6 C5 N1 107.0(7) . .
C5 C6 N2 108.4(7) . .
N1 C7 S1 124.8(6) . .
N2 C7 S1 130.5(6) . .
N2 C7 N1 104.8(6) . .
C9 C8 N2 120.3(6) . .
C17 C8 N2 118.2(6) . .
C17 C8 C9 121.3(7) . .
O2 C9 C8 116.1(7) . .
O2 C9 C10 124.7(7) . .
C10 C9 C8 119.2(7) . .
C9 C10 C11 120.7(7) . .
C12 C11 C10 122.1(8) . .
C12 C11 C16 118.6(8) . .
C16 C11 C10 119.4(7) . .
C13 C12 C11 121.3(8) . .
O1 C13 C12 125.9(8) . .
O1 C13 C14 114.4(8) . .
C12 C13 C14 119.6(8) . .
C13 C14 N3 121.3(8) . .
C15 C14 N3 118.6(8) . .
C15 C14 C13 119.7(8) . .
C14 C15 C16 121.8(8) . .
C11 C16 C17 118.4(7) . .
C15 C16 C11 118.9(7) . .
C15 C16 C17 122.7(7) . .
C8 C17 C16 121.0(7) . .
N3 C18 S2 129.1(6) . .
N4 C18 S2 124.9(6) . .
N4 C18 N3 106.0(7) . .
C20 C19 N4 107.9(10) . .
C19 C20 N3 108.1(8) . .
C22 C21 N4 114.1(8) . .
C23 C22 C21 126.5(9) . .
O2 C24 C25 104.6(8) . .
C26 C25 C24 111.7(8) . .
C25 C26 C27 111.6(9) . .
C28 C27 C26 108.3(12) . .
C27 C28 C29 110.5(9) . .
O1 C30 C31 107.9(9) . .
C30 C31 C32 113.0(11) . .
C33 C32 C31 114.3(11) . .
C32 C33 C34 110.5(10) . .
C35 C34 C33 111.8(13) . .
C37 C36 Pd1 85.6(5) . .
C37 C36 C42 127.7(8) . .
C42 C36 Pd1 86.9(5) . .
C36 C37 Pd1 60.3(4) . .
C36 C37 C38 129.0(7) . .
C38 C37 Pd1 106.3(4) . .
C37 C38 Pd3 105.4(5) . .
C37 C38 C39 129.5(6) . .
C39 C38 Pd3 73.1(4) . .
C38 C39 Pd3 68.7(4) . .
C40 C39 Pd3 107.6(5) . .
C40 C39 C38 126.3(7) . .
C39 C40 Pd2 108.1(5) . .
C41 C40 Pd2 70.0(5) . .
C41 C40 C39 128.7(8) . .
C40 C41 Pd2 72.8(4) . .
C42 C41 Pd2 102.4(6) . .
C42 C41 C40 128.8(7) . .
C36 C42 Pd1 59.0(4) . .
C41 C42 Pd1 108.4(5) . .
C41 C42 C36 129.5(8) . .
C44 C43 Pd1 108.1(6) . .
C44 C43 C49 128.2(8) . .
C49 C43 Pd1 69.4(4) . .
C43 C44 Pd2 107.4(5) . .
C45 C44 Pd2 67.7(5) . .
C45 C44 C43 128.2(7) . .
C44 C45 Pd2 75.1(4) . .
C46 C45 Pd2 99.9(5) . .
C46 C45 C44 128.5(8) . .
C45 C46 Pd3 108.8(5) . .
C47 C46 Pd3 57.0(4) . .
C47 C46 C45 129.1(9) . .
C46 C47 Pd3 90.1(5) . .
C46 C47 C48 128.8(7) . .
C48 C47 Pd3 82.4(4) . .
C47 C48 Pd3 62.2(4) . .
C47 C48 C49 128.8(8) . .
C49 C48 Pd3 107.1(5) . .
C43 C49 Pd1 72.7(4) . .
C48 C49 Pd1 105.7(5) . .
C48 C49 C43 128.1(8) . .
C51 C50 Pd4 74.4(4) . .
C56 C50 Pd4 102.1(5) . .
C56 C50 C51 128.2(7) . .
C50 C51 Pd4 67.9(4) . .
C52 C51 Pd4 109.2(5) . .
C52 C51 C50 127.6(7) . .
C51 C52 Pd6 106.1(5) . .
C53 C52 Pd6 70.6(4) . .
C53 C52 C51 127.8(7) . .
C52 C53 Pd6 72.1(4) . .
C54 C53 Pd6 102.8(6) . .
C54 C53 C52 129.1(7) . .
C53 C54 Pd5 108.9(5) . .
C55 C54 Pd5 60.7(5) . .
C55 C54 C53 129.3(8) . .
C54 C55 Pd5 85.3(5) . .
C54 C55 C56 128.2(8) . .
C56 C55 Pd5 86.6(5) . .
C50 C56 Pd5 108.5(5) . .
C55 C56 Pd5 59.5(4) . .
C55 C56 C50 129.1(7) . .
C58 C57 Pd4 107.3(5) . .
C63 C57 Pd4 60.7(4) . .
C63 C57 C58 128.6(7) . .
C57 C58 Pd5 104.8(5) . .
C57 C58 C59 128.1(8) . .
C59 C58 Pd5 72.5(4) . .
C58 C59 Pd5 69.1(4) . .
C60 C59 Pd5 109.4(5) . .
C60 C59 C58 128.0(7) . .
C59 C60 Pd6 105.8(5) . .
C61 C60 Pd6 68.5(4) . .
C61 C60 C59 127.8(7) . .
C60 C61 Pd6 74.4(5) . .
C62 C61 Pd6 100.4(5) . .
C62 C61 C60 129.5(8) . .
C61 C62 Pd4 109.8(5) . .
C61 C62 C63 128.6(8) . .
C63 C62 Pd4 59.2(4) . .
C57 C63 Pd4 84.5(5) . .
C57 C63 C62 128.6(7) . .
C62 C63 Pd4 86.6(5) . .
C64 C65 C66 127.1(13) . .
N5 C66 C65 111.7(10) . .
N5 C67 S3 126.1(8) . .
N6 C67 S3 127.8(6) . .
N6 C67 N5 106.0(8) . .
C69 C68 N6 107.5(11) . .
C68 C69 N5 107.3(9) . .
C71 C70 N6 118.7(8) . .
C78 C70 N6 119.9(8) . .
C78 C70 C71 121.4(9) . .
O3 C71 C70 115.2(9) . .
O3 C71 C72 126.0(8) . .
C72 C71 C70 118.8(8) . .
C71 C72 C73 121.2(8) . .
C72 C73 C77 118.6(9) . .
C74 C73 C72 121.5(8) . .
C74 C73 C77 119.9(8) . .
C2 C74 C73 120.7(8) . .
C2 C75 N7 119.5(8) . .
C76 C75 N7 119.8(7) . .
C76 C75 C2 120.7(7) . .
C75 C76 C77 121.1(8) . .
C76 C77 C73 117.6(9) . .
C78 C77 C73 119.6(8) . .
C78 C77 C76 122.8(8) . .
C70 C78 C77 120.5(8) . .
C80 C79 N7 105.8(8) . .
C79 C80 N8 108.7(7) . .
N7 C81 S4 128.7(5) . .
N7 C81 N8 105.9(6) . .
N8 C81 S4 125.4(6) . .
N8 C82 C83 113.5(7) . .
C84 C83 C82 127.0(9) . .
O3 C85 C86 104.4(8) . .
C85 C86 C120 110.1(10) . .
C85 C86 C130 145(3) . .
O4 C87 C88 107.0(7) . .
C89 C88 C87 107.4(10) . .
C88 C89 C90 109.0(8) . .
C118 C90 C89 105.5(9) . .
C91 C92 C93 125.0(11) . .
N9 C93 C92 113.3(10) . .
N9 C94 S5 127.1(7) . .
N9 C94 N10 105.7(7) . .
N10 C94 S5 127.1(6) . .
C96 C95 N10 108.7(8) . .
C95 C96 N9 107.2(8) . .
C98 C97 N10 117.0(7) . .
C106 C97 N10 120.8(8) . .
C106 C97 C98 122.2(8) . .
O5 C98 C97 115.9(8) . .
O5 C98 C99 125.3(8) . .
C99 C98 C97 118.8(7) . .
C98 C99 C100 120.4(7) . .
C101 C100 C99 120.5(7) . .
C105 C100 C99 119.2(7) . .
C105 C100 C101 120.3(6) . .
C102 C101 C100 119.5(7) . .
O6 C102 C101 124.9(7) . .
O6 C102 C103 114.8(6) . .
C101 C102 C103 120.4(7) . .
C102 C103 N11 118.5(6) . .
C104 C103 N11 120.2(6) . .
C104 C103 C102 121.2(6) . .
C103 C104 C105 120.4(7) . .
C100 C105 C104 118.1(7) . .
C106 C105 C100 119.2(6) . .
C106 C105 C104 122.7(7) . .
C97 C106 C105 120.3(8) . .
N11 C107 S6 127.9(5) . .
N12 C107 S6 126.2(6) . .
N12 C107 N11 106.0(6) . .
C109 C108 N12 106.7(7) . .
C108 C109 N11 107.1(7) . .
N12 C110 C111 111.9(8) . .
C112 C111 C110 128.0(12) . .
O5 C113 C114 106.2(9) . .
C121 C114 C113 113.9(11) . .
O6 C115 C116 111.1(7) . .
C125 C116 C115 104.3(17) . .
C132 C116 C115 128(2) . .
F1 B1 F2 109.5(6) . .
F1 B1 F3 109.0(6) . .
F2 B1 F3 108.5(6) . .
F4 B1 F1 110.5(6) . .
F4 B1 F2 109.9(6) . .
F4 B1 F3 109.5(6) . .
F5 B2 F8 106.9(10) . .
F6 B2 F5 113.2(10) . .
F6 B2 F7 114.2(11) . .
F6 B2 F8 98.1(11) . .
F7 B2 F5 115.9(10) . .
F7 B2 F8 106.3(10) . .
F9 B3 F10 99.8(12) . .
F11 B3 F9 110.9(8) . .
F11 B3 F10 108.7(10) . .
F12 B3 F9 111.8(10) . .
F12 B3 F10 106.8(11) . .
F12 B3 F11 117.3(13) . .
C117 C118 C90 113.1(8) . .
C124 C119 C121 120.2(14) . .
C86 C120 C123 111.5(11) . .
C114 C121 C119 112.6(12) . .
C128 C122 C123 95.9(13) . .
C120 C123 C122 116.6(14) . .
C119 C124 C127 114.9(17) . .
C126 C125 C116 114(2) . .
C125 C126 C131 112(2) . .
C130 C129 C136 110(3) . .
C129 C130 C86 111.5(17) . .
C126 C131 C134 91.6(19) . .
C116 C132 C133 106.2(19) . .
C132 C133 C135 106(2) . .
C134 C135 C133 98.0(18) . .
C137 C136 C129 108(3) . .

loop_
_geom_bond_atom_site_label_1
_geom_bond_atom_site_label_2
_geom_bond_distance
_geom_bond_site_symmetry_2
Pd1 Pd2 2.7840(8) .
Pd1 Pd3 2.7777(7) .
Pd1 S2 2.438(2) .
Pd1 C36 2.142(7) .
Pd1 C37 2.458(7) .
Pd1 C42 2.496(9) .
Pd1 C43 2.218(7) .
Pd1 C49 2.175(7) .
Pd2 Pd3 2.7765(7) .
Pd2 S6 2.4751(18) 3_666
Pd2 C40 2.218(8) .
Pd2 C41 2.182(7) .
Pd2 C44 2.257(9) .
Pd2 C45 2.162(7) .
Pd3 S4 2.4359(16) 3_666
Pd3 C38 2.161(6) .
Pd3 C39 2.220(7) .
Pd3 C46 2.550(8) .
Pd3 C47 2.138(7) .
Pd3 C48 2.395(8) .
Pd4 Pd5 2.7885(7) .
Pd4 Pd6 2.7722(7) .
Pd4 S3 2.4399(18) .
Pd4 C50 2.157(7) .
Pd4 C51 2.241(7) .
Pd4 C57 2.453(8) .
Pd4 C62 2.497(8) .
Pd4 C63 2.149(7) .
Pd5 Pd6 2.7723(8) .
Pd5 S1 2.4216(19) .
Pd5 C54 2.455(8) .
Pd5 C55 2.148(8) .
Pd5 C56 2.489(8) .
Pd5 C58 2.171(7) .
Pd5 C59 2.216(8) .
Pd6 S5 2.4642(18) .
Pd6 C52 2.207(7) .
Pd6 C53 2.188(8) .
Pd6 C60 2.252(8) .
Pd6 C61 2.175(8) .
S1 C7 1.692(8) .
S2 C18 1.709(8) .
S3 C67 1.684(9) .
S4 C81 1.711(7) .
S5 C94 1.705(8) .
S6 C107 1.716(8) .
O1 C13 1.369(10) .
O1 C30 1.454(8) .
O2 C9 1.362(9) .
O2 C24 1.455(8) .
O3 C71 1.348(10) .
O3 C85 1.464(8) .
O4 C2 1.318(13) .
O4 C87 1.483(9) .
O5 C98 1.347(9) .
O5 C113 1.461(8) .
O6 C102 1.341(9) .
O6 C115 1.457(7) .
N1 C4 1.472(10) .
N1 C5 1.377(11) .
N1 C7 1.371(10) .
N2 C6 1.379(10) .
N2 C7 1.360(9) .
N2 C8 1.448(9) .
N3 C14 1.428(11) .
N3 C18 1.361(9) .
N3 C20 1.436(13) .
N4 C18 1.342(10) .
N4 C19 1.373(12) .
N4 C21 1.479(10) .
N5 C66 1.419(14) .
N5 C67 1.370(11) .
N5 C69 1.394(16) .
N6 C67 1.362(12) .
N6 C68 1.407(11) .
N6 C70 1.425(12) .
N7 C75 1.445(10) .
N7 C79 1.397(10) .
N7 C81 1.344(10) .
N8 C80 1.368(11) .
N8 C81 1.364(9) .
N8 C82 1.456(10) .
N9 C93 1.456(13) .
N9 C94 1.347(10) .
N9 C96 1.380(12) .
N10 C94 1.376(11) .
N10 C95 1.388(9) .
N10 C97 1.448(10) .
N11 C103 1.441(8) .
N11 C107 1.355(9) .
N11 C109 1.399(9) .
N12 C107 1.344(9) .
N12 C108 1.384(10) .
N12 C110 1.470(9) .
C1 C3 1.271(14) .
C2 C74 1.364(12) .
C2 C75 1.404(11) .
C3 C4 1.459(13) .
C5 C6 1.324(12) .
C8 C9 1.402(10) .
C8 C17 1.358(10) .
C9 C10 1.378(12) .
C10 C11 1.418(11) .
C11 C12 1.408(12) .
C11 C16 1.410(10) .
C12 C13 1.376(14) .
C13 C14 1.401(13) .
C14 C15 1.367(11) .
C15 C16 1.398(11) .
C16 C17 1.415(10) .
C19 C20 1.288(15) .
C21 C22 1.446(15) .
C22 C23 1.330(16) .
C24 C25 1.566(9) .
C25 C26 1.523(9) .
C26 C27 1.533(9) .
C27 C28 1.523(9) .
C28 C29 1.547(9) .
C30 C31 1.532(9) .
C31 C32 1.533(9) .
C32 C33 1.525(9) .
C33 C34 1.535(9) .
C34 C35 1.516(9) .
C36 C37 1.381(12) .
C36 C42 1.402(14) .
C37 C38 1.409(12) .
C38 C39 1.435(11) .
C39 C40 1.414(11) .
C40 C41 1.405(14) .
C41 C42 1.397(15) .
C43 C44 1.415(14) .
C43 C49 1.425(11) .
C44 C45 1.411(13) .
C45 C46 1.408(12) .
C46 C47 1.386(12) .
C47 C48 1.400(12) .
C48 C49 1.412(11) .
C50 C51 1.421(11) .
C50 C56 1.415(12) .
C51 C52 1.420(11) .
C52 C53 1.406(12) .
C53 C54 1.399(13) .
C54 C55 1.379(13) .
C55 C56 1.391(13) .
C57 C58 1.407(12) .
C57 C63 1.406(12) .
C58 C59 1.444(11) .
C59 C60 1.421(12) .
C60 C61 1.408(12) .
C61 C62 1.393(12) .
C62 C63 1.407(12) .
C64 C65 1.299(16) .
C65 C66 1.488(15) .
C68 C69 1.344(18) .
C70 C71 1.420(13) .
C70 C78 1.370(11) .
C71 C72 1.371(13) .
C72 C73 1.418(12) .
C73 C74 1.393(13) .
C73 C77 1.430(11) .
C75 C76 1.355(12) .
C76 C77 1.415(11) .
C77 C78 1.387(12) .
C79 C80 1.343(13) .
C82 C83 1.463(13) .
C83 C84 1.277(14) .
C85 C86 1.533(8) .
C86 C120 1.537(11) .
C86 C130 1.543(12) .
C87 C88 1.556(8) .
C88 C89 1.535(8) .
C89 C90 1.539(8) .
C90 C118 1.534(8) .
C91 C92 1.335(14) .
C92 C93 1.465(14) .
C95 C96 1.318(14) .
C97 C98 1.406(12) .
C97 C106 1.360(10) .
C98 C99 1.386(12) .
C99 C100 1.424(9) .
C100 C101 1.421(11) .
C100 C105 1.417(10) .
C101 C102 1.377(10) .
C102 C103 1.407(10) .
C103 C104 1.361(10) .
C104 C105 1.431(9) .
C105 C106 1.408(11) .
C108 C109 1.346(10) .
C110 C111 1.501(15) .
C111 C112 1.28(2) .
C113 C114 1.531(8) .
C114 C121 1.429(14) .
C115 C116 1.553(9) .
C116 C125 1.526(15) .
C116 C132 1.526(15) .
F1 B1 1.335(9) .
F2 B1 1.343(9) .
F3 B1 1.351(9) .
F4 B1 1.327(9) .
F5 B2 1.364(11) .
F6 B2 1.300(16) .
F7 B2 1.321(13) .
F8 B2 1.405(15) .
F9 B3 1.367(14) .
F10 B3 1.424(17) .
F11 B3 1.363(14) .
F12 B3 1.273(14) .
C117 C118 1.509(8) .
C119 C121 1.559(14) .
C119 C124 1.477(15) .
C120 C123 1.549(12) .
C122 C123 1.579(13) .
C122 C128 1.540(13) .
C124 C127 1.506(16) .
C125 C126 1.481(18) .
C126 C131 1.541(18) .
C129 C130 1.542(14) .
C129 C136 1.55(2) .
C131 C134 1.555(15) .
C132 C133 1.556(19) .
C133 C135 1.563(19) .
C134 C135 1.554(13) .
C136 C137 1.549(14) .

loop_
_platon_squeeze_void_nr
_platon_squeeze_void_average_x
_platon_squeeze_void_average_y
_platon_squeeze_void_average_z
_platon_squeeze_void_volume
_platon_squeeze_void_count_electrons
_platon_squeeze_void_content
1 0.000 0.000 0.000 236 34 ' '
2 0.000 0.000 0.500 854 185 ' '
3 -0.004 0.259 0.421 17 0 ' '
4 0.010 0.310 0.231 18 0 ' '
5 -0.001 0.364 0.791 11 3 ' '
6 -0.500 0.500 0.000 855 185 ' '
7 0.001 0.636 0.209 11 3 ' '
8 -0.010 0.690 0.769 18 0 ' '
9 0.004 0.741 0.579 17 0 ' '
10 0.053 0.314 0.564 13 -1 ' '
11 0.104 0.852 0.721 13 2 ' '
12 0.500 0.500 0.500 237 34 ' '
13 0.396 0.352 0.778 14 2 ' '
14 0.446 0.814 0.936 13 -1 ' '
15 0.490 0.810 0.269 18 0 ' '
16 0.510 0.190 0.731 18 0 ' '
17 0.496 0.241 0.921 17 0 ' '
18 0.504 0.759 0.079 17 0 ' '
19 0.499 0.136 0.291 11 3 ' '
20 0.501 0.864 0.709 11 3 ' '
21 0.553 0.186 0.064 13 -1 ' '
22 0.604 0.647 0.221 14 2 ' '
23 0.896 0.148 0.278 14 2 ' '
24 0.946 0.686 0.436 14 -1 ' '
